data_4134970
loop_
_publ_author_name
'Kishida, Natsuki'
'Matsumoto, Kyosuke'
'Tanaka, Yuya'
'Akita, Munetaka'
'Sakurai, Hidehiro'
'Yoshizawa, Michito'

_publ_contact_author 'Michito Yoshizawa'
_publ_section_title
;
 Anisotropic Contraction of a Polyaromatic Capsule and Its Cavity-Induced
 Compression Effect.
;
_journal_issue 21
_journal_name_full 'Journal of the American Chemical Society'
_journal_page_first 9599
_journal_page_last 9603
_journal_paper_doi 10.1021/jacs.0c02932
_journal_volume 142
_journal_year 2020
_chemical_formula_moiety 'C200 H160 N8 O16 Pd2, B C24 F20, C18 H12, 2(N O3)'
_chemical_formula_sum 'C242 H172 B F20 N10 O22 Pd2'
_chemical_formula_weight 4175.52
_space_group_crystal_system triclinic
_space_group_IT_number 2
_space_group_name_Hall '-P 1'
_space_group_name_H-M_alt 'P -1'
_atom_sites_solution_hydrogens geom
_audit_creation_date 2020-03-13
_audit_creation_method
;
Olex2 1.2
(compiled May 18 2018 14:05:52 for OlexSys, GUI svn.r5506)
;
_cell_angle_alpha 74.7610(10)
_cell_angle_beta 85.2890(10)
_cell_angle_gamma 73.4320(10)
_cell_formula_units_Z 2
_cell_length_a 16.6921(2)
_cell_length_b 24.5705(4)
_cell_length_c 30.8870(4)
_cell_measurement_reflns_used 83771
_cell_measurement_temperature 293(2)
_cell_measurement_theta_max 75.5080
_cell_measurement_theta_min 3.6880
_cell_volume 11714.6(3)
_computing_cell_refinement 'CrysAlisPro 1.171.40.72a (Rigaku OD, 2020)'
_computing_data_collection 'CrysAlisPro 1.171.40.72a (Rigaku OD, 2020)'
_computing_data_reduction 'CrysAlisPro 1.171.40.72a (Rigaku OD, 2020)'
_computing_molecular_graphics 'Olex2 (Dolomanov et al., 2009)'
_computing_publication_material 'Olex2 (Dolomanov et al., 2009)'
_computing_structure_refinement 'ShelXL (Sheldrick, 2015)'
_computing_structure_solution 'olex2.solve (Bourhis et al., 2015)'
_diffrn_ambient_temperature 293(2)
_diffrn_detector 'Hybrid Pixel Array Detector'
_diffrn_detector_area_resol_mean 10.0000
_diffrn_detector_type HyPix
_diffrn_measured_fraction_theta_full 0.999
_diffrn_measured_fraction_theta_max 0.966
_diffrn_measurement_details
;
List of Runs (angles in degrees, time in seconds):

  # Type    Start    End  Width  t~exp~   \w     \q     \k     \f   Frames
--------------------------------------------------------------------------
  1  \w    -22.00  28.00   0.50   15.00    --  -46.20  19.00 -30.00  100
  2  \w    -12.00  17.00   0.50   15.00    --  -46.20  19.00 -60.00   58
  3  \w    -64.00  16.00   0.50   15.00    --  -46.20  99.00 -33.00  160
  4  \w    -18.00  76.00   0.50   15.00    --   46.20 -99.00-139.00  188
  5  \w     79.00 106.00   0.50   12.00    --  104.61 -99.00-139.00   54
  6  \w     77.00 108.00   0.50   12.00    --  104.61-107.00 -59.00   62
  7  \w     55.00  95.00   0.50   12.00    --  104.61 -94.00 -90.00   80
  8  \w     46.00 111.00   0.50   12.00    --  104.61-125.00-180.00  130
  9  \w     48.00 104.00   0.50   12.00    --  104.61 -77.00-180.00  112
 10  \w    104.00 131.00   0.50   12.00    --  104.61  15.00-120.00   54
 11  \w    145.00 177.00   0.50   12.00    --  104.61  15.00-120.00   64
 12  \w    101.00 148.00   0.50   12.00    --  104.61  99.00 -33.00   94
 13  \w     92.00 161.00   0.50   12.00    --  104.61  45.00 120.00  138
 14  \w     41.00  69.00   0.50   15.00    --   46.20-125.00 120.00   56
 15  \w     39.00  69.00   0.50   12.00    --  104.61 -61.00   0.00   60
 16  \w     34.00  59.00   0.50   12.00    --  104.61 -61.00  60.00   50
 17  \w     36.00  73.00   0.50   12.00    --  104.61 -61.00  30.00   74
 18  \w     33.00 103.00   0.50   12.00    --  104.61 -94.00 -30.00  140
 19  \w     33.00  98.00   0.50   12.00    --  104.61-125.00  60.00  130
 20  \w     32.00  67.00   0.50   12.00    --  104.61-107.00 -59.00   70
 21  \w      8.00  61.00   0.50   15.00    --   46.20 -57.00 -90.00  106
 22  \w     32.00 100.00   0.50   12.00    --  104.61 -94.00-180.00  136
 23  \w    -24.00  17.00   0.50   15.00    --   46.20 -19.00  60.00   82
 24  \w    -28.00  26.00   0.50   15.00    --   46.20 -19.00 150.00  108
 25  \w     35.00  61.00   0.50   12.00    --  104.61 -61.00  90.00   52
 26  \w    -27.00  20.00   0.50   15.00    --   46.20 -19.00 -60.00   94
 27  \w   -104.00 -60.00   0.50   12.00    -- -102.00  99.00 -33.00   88
 28  \w    -68.00 -35.00   0.50   12.00    -- -102.00  61.00 -60.00   66
 29  \w    -63.00 -38.00   0.50   12.00    -- -102.00  61.00-120.00   50
 30  \w    -59.00 -29.00   0.50   12.00    -- -102.00  61.00-180.00   60
 31  \w   -130.00-104.00   0.50   12.00    -- -102.00 -45.00 -30.00   52
 32  \w   -157.00 -98.00   0.50   12.00    -- -102.00 -99.00-139.00  118
 33  \w   -152.00 -85.00   0.50   12.00    -- -102.00 -94.00 -90.00  134
 34  \w   -165.00 -97.00   0.50   12.00    -- -102.00 -30.00-180.00  136
 35  \w   -173.00 -90.00   0.50   12.00    -- -102.00 -45.00 -60.00  166
 36  \w   -173.00-146.00   0.50   12.00    -- -102.00 -45.00 -30.00   54
 37  \w   -149.00 -75.00   0.50   12.00    -- -102.00-125.00 120.00  148
 38  \w   -108.00 -51.00   0.50   12.00    -- -102.00 112.00  82.89  114
 39  \w   -107.00 -48.00   0.50   12.00    -- -102.00 108.00  38.87  118
 40  \w     24.00  61.00   0.50   15.00    --   46.20  77.00 150.00   74
 41  \w   -119.00 -36.00   0.50   15.00    --  -46.20 -37.00-150.00  166
 42  \w   -102.00 -34.00   0.50   15.00    --  -46.20 -37.00 -30.00  136
 43  \w    -97.00 -35.00   0.50   15.00    --  -46.20 -37.00 -90.00  124
 44  \w    -66.00 -34.00   0.50   15.00    --  -46.20 -41.00  36.10   64
 45  \w    -78.00 -35.00   0.50   15.00    --  -46.20 -37.00  90.00   86
 46  \w    -79.00 -34.00   0.50   15.00    --  -46.20 -37.00 150.00   90
 47  \w     24.00  58.00   0.50   15.00    --   46.20  77.00  90.00   68
 48  \w     24.00  90.00   0.50   15.00    --   46.20  77.00 -30.00  132
 49  \w     24.00  58.00   0.50   15.00    --   46.20  77.00  60.00   68
 50  \w     24.00  60.00   0.50   15.00    --   46.20  77.00-180.00   72
 51  \w     24.00  63.00   0.50   15.00    --   46.20  77.00 -90.00   78
 52  \w     91.00 118.00   0.50   15.00    --   46.20  77.00 150.00   54
 53  \w     24.00  61.00   0.50   15.00    --   46.20  77.00  30.00   74
 54  \w     24.00  88.00   0.50   15.00    --   46.20  77.00-120.00  128
 55  \w     24.00  59.00   0.50   15.00    --   46.20  77.00   0.00   70
 56  \w     25.00  64.00   0.50   15.00    --   46.20  77.00-150.00   78
 57  \w     24.00  62.00   0.50   15.00    --   46.20  77.00 120.00   76
 58  \w     24.00  62.00   0.50   15.00    --   46.20  77.00 -60.00   76
 59  \w   -107.00 -81.00   0.50   12.00    -- -102.00 -72.00  81.64   52
 60  \w   -124.00 -79.00   0.50   12.00    -- -102.00 -76.00-155.24   90
 61  \w   -115.00 -79.00   0.50   12.00    -- -102.00 -77.00-120.00   72
 62  \w   -164.00-138.00   0.50   12.00    -- -102.00 -76.00-155.24   52
 63  \w   -106.00 -79.00   0.50   12.00    -- -102.00 -77.00-105.07   54
 64  \w   -141.00 -84.00   0.50   12.00    -- -102.00 -65.00 -35.96  114
 65  \w   -166.00-127.00   0.50   12.00    -- -102.00 -67.00 154.78   78
 66  \w   -109.00 -83.00   0.50   12.00    -- -102.00 -67.00 154.78   52
 67  \w   -106.00 -80.00   0.50   12.00    -- -102.00 -75.00-141.62   52
 68  \w   -174.00-148.00   0.50   12.00    -- -102.00 -69.00 107.60   52
 69  \w   -108.00 -82.00   0.50   12.00    -- -102.00 -69.00 107.60   52
 70  \w   -171.00-144.00   0.50   12.00    -- -102.00 -72.00  31.16   54
 71  \w   -145.00-109.00   0.50   12.00    -- -102.00 -77.00-105.07   72
 72  \w   -130.00 -82.00   0.50   12.00    -- -102.00 -69.00 -97.61   96
 73  \w   -168.00-143.00   0.50   12.00    -- -102.00 -77.00-120.00   50
 74  \w   -106.00 -79.00   0.50   12.00    -- -102.00 -77.00 141.30   54
 75  \w   -140.00 -83.00   0.50   12.00    -- -102.00 -67.00  85.80  114
 76  \w   -106.00 -80.00   0.50   12.00    -- -102.00 -74.00-136.43   52
 77  \w   -107.00 -79.00   0.50   12.00    -- -102.00 -78.00 -10.02   56
 78  \w   -111.00 -82.00   0.50   12.00    -- -102.00 -69.00 -49.71   58
 79  \w   -105.00 -78.00   0.50   12.00    -- -102.00 -80.00  70.00   54
 80  \w   -174.00-147.00   0.50   12.00    -- -102.00 -78.00 -10.02   54
 81  \w   -106.00 -80.00   0.50   12.00    -- -102.00 -74.00-149.10   52
 82  \w   -108.00 -83.00   0.50   12.00    -- -102.00 -67.00 169.49   50
 83  \w   -119.00 -79.00   0.50   12.00    -- -102.00 -77.00   0.00   80
 84  \w   -105.00 -79.00   0.50   12.00    -- -102.00 -77.00 -60.00   52
 85  \w   -166.00-123.00   0.50   12.00    -- -102.00 -77.00   0.00   86
 86  \w   -175.00-146.00   0.50   12.00    -- -102.00 -65.00 -35.96   58
 87  \w   -111.00 -81.00   0.50   12.00    -- -102.00 -72.00  40.30   60
 88  \w   -118.00 -78.00   0.50   12.00    -- -102.00 -79.00 131.99   80
 89  \w   -105.00 -79.00   0.50   12.00    -- -102.00 -76.00 104.10   52
 90  \w   -110.00 -84.00   0.50   12.00    -- -102.00 -65.00 159.83   52
 91  \w   -114.00 -85.00   0.50   12.00    -- -102.00 -61.00-180.00   58
 92  \w   -107.00 -81.00   0.50   12.00    -- -102.00 -73.00-104.58   52
 93  \w   -172.00 -79.00   0.50   12.00    -- -102.00 -77.00  77.84  186
 94  \w   -106.00 -80.00   0.50   12.00    -- -102.00 -74.00 155.37   52
 95  \w   -105.00 -80.00   0.50   12.00    -- -102.00 -74.00 -34.78   50
 96  \w   -171.00-124.00   0.50   12.00    -- -102.00 -79.00 131.99   94
 97  \w   -167.00-126.00   0.50   12.00    -- -102.00 -78.00  24.67   82
 98  \w   -165.00-139.00   0.50   12.00    -- -102.00 -74.00 -34.78   52
 99  \w   -117.00 -81.00   0.50   12.00    -- -102.00 -72.00  27.43   72
100  \w   -106.00 -80.00   0.50   12.00    -- -102.00 -74.00  67.22   52
101  \w   -105.00 -79.00   0.50   12.00    -- -102.00 -76.00 -77.17   52
102  \w   -106.00 -79.00   0.50   12.00    -- -102.00 -77.00-124.38   54
103  \w   -107.00 -81.00   0.50   12.00    -- -102.00 -72.00 -70.13   52
104  \w   -114.00 -82.00   0.50   12.00    -- -102.00 -69.00 142.38   64
105  \w   -114.00 -81.00   0.50   12.00    -- -102.00 -72.00  31.16   66
106  \w   -106.00 -79.00   0.50   12.00    -- -102.00 -78.00  24.67   54
107  \w   -105.00 -79.00   0.50   12.00    -- -102.00 -76.00   6.20   52
108  \w   -108.00 -82.00   0.50   12.00    -- -102.00 -70.00 -90.82   52
109  \w   -171.00 -85.00   0.50   12.00    -- -102.00 -62.00  38.02  172
110  \w   -113.00 -83.00   0.50   12.00    -- -102.00 -68.00 -57.70   60
111  \w   -173.00-146.00   0.50   12.00    -- -102.00 -76.00 104.10   54
112  \w   -113.00 -87.00   0.50   12.00    -- -102.00 -55.00 165.17   52
113  \w   -112.00 -84.00   0.50   12.00    -- -102.00 -65.00   2.46   56
114  \w   -175.00-128.00   0.50   12.00    -- -102.00 -67.00 169.49   94
;
_diffrn_measurement_device 'four-circle diffractometer'
_diffrn_measurement_device_type 'XtaLAB Synergy R, DW system, HyPix'
_diffrn_measurement_method '\w scans'
_diffrn_orient_matrix_type 'CrysAlisPro convention (1999,Acta A55,543-557)'
_diffrn_orient_matrix_UB_11 -0.0162493000
_diffrn_orient_matrix_UB_12 0.0637997000
_diffrn_orient_matrix_UB_13 0.0031368000
_diffrn_orient_matrix_UB_21 0.0303411000
_diffrn_orient_matrix_UB_22 0.0172179000
_diffrn_orient_matrix_UB_23 -0.0488518000
_diffrn_orient_matrix_UB_31 -0.0899326000
_diffrn_orient_matrix_UB_32 0.0141130000
_diffrn_orient_matrix_UB_33 -0.0166189000
_diffrn_radiation_monochromator mirror
_diffrn_radiation_probe x-ray
_diffrn_radiation_type CuK\a
_diffrn_radiation_wavelength 1.54184
_diffrn_reflns_av_R_equivalents 0.0777
_diffrn_reflns_av_unetI/netI 0.0307
_diffrn_reflns_Laue_measured_fraction_full 0.999
_diffrn_reflns_Laue_measured_fraction_max 0.966
_diffrn_reflns_limit_h_max 19
_diffrn_reflns_limit_h_min -21
_diffrn_reflns_limit_k_max 31
_diffrn_reflns_limit_k_min -31
_diffrn_reflns_limit_l_max 38
_diffrn_reflns_limit_l_min -38
_diffrn_reflns_number 364706
_diffrn_reflns_point_group_measured_fraction_full 0.999
_diffrn_reflns_point_group_measured_fraction_max 0.966
_diffrn_reflns_theta_full 67.684
_diffrn_reflns_theta_max 76.656
_diffrn_reflns_theta_min 3.487
_diffrn_source 'Rotating-anode X-ray tube'
_diffrn_source_type 'Rigaku (Cu) X-ray Source'
_exptl_absorpt_coefficient_mu 1.890
_exptl_absorpt_correction_T_max 0.797
_exptl_absorpt_correction_T_min 0.745
_exptl_absorpt_correction_type multi-scan
_exptl_absorpt_process_details
;
CrysAlisPro 1.171.40.72a (Rigaku Oxford Diffraction, 2020)
Empirical absorption correction using spherical harmonics,
 implemented in SCALE3 ABSPACK scaling algorithm.
;
_exptl_crystal_colour yellow
_exptl_crystal_colour_primary yellow
_exptl_crystal_density_diffrn 1.184
_exptl_crystal_description block
_exptl_crystal_F_000 4294
_exptl_crystal_size_max 0.21
_exptl_crystal_size_mid 0.13
_exptl_crystal_size_min 0.12
_refine_diff_density_max 2.130
_refine_diff_density_min -0.933
_refine_diff_density_rms 0.144
_refine_ls_extinction_method none
_refine_ls_goodness_of_fit_ref 1.819
_refine_ls_hydrogen_treatment constr
_refine_ls_matrix_type full
_refine_ls_number_parameters 2648
_refine_ls_number_reflns 49254
_refine_ls_number_restraints 3802
_refine_ls_restrained_S_all 1.834
_refine_ls_R_factor_all 0.1638
_refine_ls_R_factor_gt 0.1442
_refine_ls_shift/su_max 0.003
_refine_ls_shift/su_mean 0.000
_refine_ls_structure_factor_coef Fsqd
_refine_ls_weighting_details 'w=1/[\s^2^(Fo^2^)+(0.2000P)^2^] where P=(Fo^2^+2Fc^2^)/3'
_refine_ls_weighting_scheme calc
_refine_ls_wR_factor_gt 0.4296
_refine_ls_wR_factor_ref 0.4471
_reflns_Friedel_coverage 0.000
_reflns_number_gt 32707
_reflns_number_total 49254
_reflns_threshold_expression 'I > 2\s(I)'
_cod_data_source_file ja0c02932_si_002.cif
_cod_data_source_block NKS267
_cod_depositor_comments 'Adding full bibliography for 4134970.cif.'
_cod_database_code 4134970
_shelx_shelxl_version_number 2018/3
_shelx_space_group_comment
;
The symmetry employed for this shelxl refinement is uniquely defined
by the following loop, which should always be used as a source of
symmetry information in preference to the above space-group names.
They are only intended as comments.
;
_diffrn_oxdiff_digest_frames
;
014b8f46b1e31517368c73de2db0cccb1f000257633
;
_reflns_odcompleteness_completeness 99.92
_reflns_odcompleteness_iscentric 1
_reflns_odcompleteness_theta 66.97
_olex2_refinement_description
;
1. Fixed Uiso
 At 1.2 times of:
  All C(H) groups, All C(H,H) groups
 At 1.5 times of:
  All C(H,H,H) groups
2. Restrained distances
 C3C-O2C
 1.5 with sigma of 0.02
 O3C-C4C
 1.43 with sigma of 0.02
 O1C-C1C
 1.43 with sigma of 0.02
 C2C-O2C
 1.43 with sigma of 0.02
 O2C-C3C
 1.43 with sigma of 0.02
 C1D-C2D
 1.54 with sigma of 0.02
 C2D-O2D
 1.43 with sigma of 0.02
 O2D-C3D
 1.43 with sigma of 0.02
 C2A-C3A = C2C-C3C
 2.3 with sigma of 0.04
 O2C-C1C
 2.4 with sigma of 0.04
 O1C-C2C
 2.4 with sigma of 0.04
 O3C-C5C
 2.4 with sigma of 0.04
 O2C-C1AA
 1.43 with sigma of 0.04
 C1AA-C2C
 2.3 with sigma of 0.04
 O2C-C3C \\sim O2C-C1AA
 with sigma of 0.02
3. Uiso/Uaniso restraints and constraints
All non-hydrogen atoms have similar U: within 2A with sigma of 0.01 and sigma
for terminal atoms of 0.02
All non-hydrogen atoms restrained to be isotropic: with sigma of 0.01 and sigma
for terminal atoms of 0.02
4. Others
 Sof(C1AA)=Sof(H1AC)=Sof(H1AD)=Sof(H1AE)=1-FVAR(1)
 Sof(C3C)=Sof(H3CA)=Sof(H3CB)=Sof(H3CC)=FVAR(1)
5.a Secondary CH2 refined with riding coordinates:
 C5D(H5DA,H5DB), C5B(H5BA,H5BB), C4D(H4DA,H4DB), C2A(H2AA,H2AB), C1A(H1AA,
 H1AB), C4B(H4BA,H4BB), C4A(H4AA,H4AB), C1B(H1BA,H1BB), C2D(H2DA,H2DB),
 C5A(H5AA,H5AB), C1D(H1DA,H1DB), C4C(H4CA,H4CB), C5C(H5CA,H5CB), C2B(H2BA,H2BB),
  C1C(H1CA,H1CB), C2C(H2CA,H2CB)
5.b Me refined with riding coordinates:
 C3A(H3AA,H3AB,H3AC), C6D(H6DA,H6DB,H6DC), C6B(H6BA,H6BB,H6BC), C3B(H3BA,H3BB,
 H3BC), C3D(H3DA,H3DB,H3DC), C6A(H6AA,H6AB,H6AC), C3C(H3CA,H3CB,H3CC),
 C1AA(H1AC,H1AD,H1AE), C6C(H6CA,H6CB,H6CC)
5.c Aromatic/amide H refined with riding coordinates:
 C130(H130), C135(H135), C108(H108), C110(H110), C119(H119), C113(H113),
 C109(H109), C126(H126), C123(H123), C120(H120), C98(H98), C100(H100),
 C101(H101), C127(H127), C122(H122), C102(H102), C134(H134), C118(H118),
 C121(H121), C96(H96), C107(H107), C117(H117), C112(H112), C115(H115),
 C139(H139), C137(H137), C114(H114), C116(H116), C95(H95), C104(H104),
 C105(H105), C053(H053), C07S(H07S), C08F(H08F), C07M(H07M), C97(H97),
 C02X(H02X), C02Y(H02Y), C033(H033), C036(H036), C037(H037), C039(H039),
 C03B(H03B), C03C(H03C), C03E(H03E), C03G(H03G), C03I(H03I), C03N(H03N),
 C03O(H03O), C03P(H03P), C03S(H03S), C03T(H03T), C03V(H03V), C03X(H03X),
 C040(H040), C041(H041), C042(H042), C044(H044), C045(H045), C046(H046),
 C048(H048), C049(H049), C04B(H04B), C04C(H04C), C04E(H04E), C04I(H04I),
 C04K(H04K), C04L(H04L), C04O(H04O), C04Q(H04Q), C04R(H04R), C04S(H04S),
 C04X(H04X), C050(H050), C052(H052), C054(H054), C07W(H07W), C08N(H08N),
 C07N(H07N), C05U(H05U), C057(H057), C058(H058), C05B(H05B), C05C(H05C),
 C05D(H05D), C05F(H05F), C05J(H05J), C05M(H05M), C05N(H05N), C05T(H05T),
 C05V(H05V), C05W(H05W), C05Y(H05Y), C060(H060), C061(H061), C062(H062),
 C063(H063), C069(H069), C06C(H06C), C06D(H06D), C06E(H06E), C06J(H06J),
 C06N(H06N), C06O(H06O), C06S(H06S), C06V(H06V), C071(H071), C077(H077),
 C07E(H07E), C07J(H07J), C07O(H07O), C07R(H07R), C140(H140), C05Z(H05Z),
 C05S(H05S), C07X(H07X)
5.d Fitted hexagon refined as free rotating group:
 C90(C053,C07S,C08F,C07M,C065), C056(C07W,C08N,C07N,C05U,C03F), C07R(C140,C05Z,
 C03Q,C91,C05S)
;
_olex2_submission_special_instructions 'No special instructions were received'
_oxdiff_exptl_absorpt_empirical_details
;
Empirical correction (ABSPACK) includes:
- Absorption correction using spherical harmonics
- Frame scaling
;
_oxdiff_exptl_absorpt_empirical_full_max 2.052
_oxdiff_exptl_absorpt_empirical_full_min 0.560

loop_
_space_group_symop_operation_xyz
'x, y, z'
'-x, -y, -z'

loop_
_atom_site_label
_atom_site_type_symbol
_atom_site_fract_x
_atom_site_fract_y
_atom_site_fract_z
_atom_site_U_iso_or_equiv
_atom_site_adp_type
_atom_site_occupancy
_atom_site_site_symmetry_order
_atom_site_calc_flag
_atom_site_refinement_flags_posn
_atom_site_refinement_flags_adp
_atom_site_refinement_flags_occupancy
_atom_site_disorder_assembly
_atom_site_disorder_group
Pd01 Pd 1.03419(3) 0.37122(2) 0.25243(2) 0.07720(18) Uani 1 1 d . U . . .
Pd02 Pd 0.47689(3) 0.50654(3) 0.25401(2) 0.07813(19) Uani 1 1 d . U . . .
O3D O 0.7201(3) 0.7445(2) 0.52080(18) 0.0865(12) Uani 1 1 d . U . . .
N90 N 0.4591(4) 0.4247(3) 0.2751(2) 0.0836(14) Uani 1 1 d . U . . .
O1A O 0.8659(4) 0.8517(2) -0.06150(18) 0.0914(13) Uani 1 1 d . U . . .
N92 N 0.4705(3) 0.5045(3) 0.18848(18) 0.0734(12) Uani 1 1 d . U . . .
N95 N 1.0505(4) 0.4430(3) 0.26434(19) 0.0801(13) Uani 1 1 d . U . . .
F008 F 0.7215(4) 0.0326(2) 0.28313(19) 0.1112(14) Uani 1 1 d . U . . .
N94 N 1.0375(4) 0.4088(3) 0.18518(19) 0.0802(13) Uani 1 1 d . U . . .
O1D O 0.8780(4) 0.7307(3) 0.4944(2) 0.1017(15) Uani 1 1 d . U . . .
F00B F 0.7261(4) -0.1625(2) 0.33452(18) 0.1089(14) Uani 1 1 d . U . . .
O3A O 0.7088(4) 0.8953(3) -0.0532(2) 0.1019(15) Uani 1 1 d . U . . .
F00D F 0.8180(4) -0.0112(2) 0.36632(16) 0.1108(15) Uani 1 1 d . U . . .
N89 N 0.4684(4) 0.5124(3) 0.31982(19) 0.0830(14) Uani 1 1 d . U . . .
N91 N 0.4831(4) 0.5916(3) 0.2333(2) 0.0821(14) Uani 1 1 d . U . . .
N93 N 1.0393(4) 0.3325(3) 0.3190(2) 0.0845(14) Uani 1 1 d . U . . .
C130 C 0.9979(5) 0.4731(4) 0.2919(2) 0.0817(16) Uani 1 1 d . U . . .
H130 H 0.950470 0.461045 0.302691 0.098 Uiso 1 1 calc R . . . .
F00I F 0.7273(5) -0.0189(3) 0.44001(19) 0.1277(18) Uani 1 1 d . U . . .
C111 C 0.8625(4) 0.6174(3) 0.0389(2) 0.0748(14) Uani 1 1 d . U . . .
C124 C 0.6361(4) 0.3643(3) 0.0520(2) 0.0762(14) Uani 1 1 d . U . . .
O4D O 0.6589(4) 0.7758(3) 0.6025(2) 0.1041(15) Uani 1 1 d . U . . .
F00M F 0.8571(4) 0.0111(2) 0.21622(18) 0.1173(15) Uani 1 1 d . U . . .
C131 C 0.8671(5) 0.6671(3) 0.0523(2) 0.0769(14) Uani 1 1 d . U . . .
C00O C 0.5962(4) 0.4115(3) 0.0737(2) 0.0770(14) Uani 1 1 d . U . . .
F00P F 0.6343(4) -0.1681(3) 0.4097(2) 0.1297(18) Uani 1 1 d . U . . .
C135 C 0.9907(5) 0.4629(3) 0.1662(2) 0.0762(15) Uani 1 1 d . U . . .
H135 H 0.948201 0.481650 0.183010 0.091 Uiso 1 1 calc R . . . .
N00R N 1.0243(4) 0.2965(3) 0.2407(2) 0.0820(14) Uani 1 1 d . U . . .
F00S F 0.7595(4) -0.1419(3) 0.2354(2) 0.1244(18) Uani 1 1 d . U . . .
O2A O 0.9883(5) 0.9193(3) -0.0822(2) 0.1134(17) Uani 1 1 d . U . . .
C108 C 0.8414(4) 0.5184(3) 0.0164(2) 0.0779(15) Uani 1 1 d . U . . .
H108 H 0.832377 0.486338 0.009067 0.093 Uiso 1 1 calc R . . . .
F00V F 0.9596(4) -0.1018(3) 0.3580(2) 0.1280(18) Uani 1 1 d . U . . .
F36 F 0.9045(5) -0.1102(3) 0.2139(2) 0.1289(19) Uani 1 1 d . U . . .
C110 C 0.8158(4) 0.6230(3) 0.0008(2) 0.0752(15) Uani 1 1 d . U . . .
H110 H 0.792451 0.660222 -0.017312 0.090 Uiso 1 1 calc R . . . .
F37 F 0.8889(4) -0.1997(3) 0.3715(2) 0.1211(16) Uani 1 1 d . U . . .
C00Z C 0.5493(4) 0.4017(3) 0.1120(2) 0.0778(15) Uani 1 1 d . U . . .
C119 C 0.5176(4) 0.4581(3) 0.1720(2) 0.0770(15) Uani 1 1 d . U . . .
H119 H 0.560616 0.429837 0.189233 0.092 Uiso 1 1 calc R . . . .
C103 C 0.6781(5) 0.6167(4) 0.4320(3) 0.0868(16) Uani 1 1 d . U . . .
F012 F 0.5834(5) 0.0820(3) 0.2345(2) 0.1279(18) Uani 1 1 d . U . . .
C113 C 0.5236(5) 0.5328(3) 0.3355(2) 0.0803(15) Uani 1 1 d . U . . .
H113 H 0.568984 0.539910 0.317682 0.096 Uiso 1 1 calc R . . . .
C109 C 0.8041(5) 0.5761(3) -0.0100(2) 0.0806(16) Uani 1 1 d . U . . .
H109 H 0.771791 0.581366 -0.034698 0.097 Uiso 1 1 calc R . . . .
C015 C 0.8606(5) 0.6018(3) 0.4020(2) 0.0820(15) Uani 1 1 d . U . . .
C126 C 0.9725(5) 0.3461(3) 0.0590(3) 0.0844(16) Uani 1 1 d . U . . .
H126 H 1.007562 0.370564 0.050237 0.101 Uiso 1 1 calc R . . . .
C017 C 0.6353(5) 0.6937(3) 0.0648(2) 0.0835(16) Uani 1 1 d . U . . .
C123 C 0.6777(4) 0.3768(4) 0.0103(2) 0.0801(16) Uani 1 1 d . U . . .
H123 H 0.701034 0.346979 -0.004080 0.096 Uiso 1 1 calc R . . . .
C019 C 0.9030(4) 0.5596(3) 0.0638(2) 0.0719(13) Uani 1 1 d . U . . .
O1B O 0.7918(4) 0.1188(3) -0.0054(3) 0.1150(17) Uani 1 1 d . U . . .
C01B C 1.0038(5) 0.4920(3) 0.1219(2) 0.0772(14) Uani 1 1 d . U . . .
C01C C 0.9070(5) 0.5431(3) 0.4148(2) 0.0798(15) Uani 1 1 d . U . . .
C120 C 0.6055(4) 0.4685(3) 0.0519(2) 0.0770(15) Uani 1 1 d . U . . .
H120 H 0.581077 0.499460 0.065004 0.092 Uiso 1 1 calc R . . . .
F01E F 0.6225(5) -0.0911(3) 0.1860(2) 0.135(2) Uani 1 1 d . U . . .
C98 C 0.5746(5) 0.6536(4) 0.0143(3) 0.0835(16) Uani 1 1 d . U . . .
H98 H 0.572204 0.646221 -0.013482 0.100 Uiso 1 1 calc R . . . .
O3B O 0.6390(4) 0.1714(3) -0.0218(3) 0.1136(17) Uani 1 1 d . U . . .
C100 C 0.6203(5) 0.4746(3) 0.4535(2) 0.0817(16) Uani 1 1 d . U . . .
H100 H 0.589862 0.456861 0.440393 0.098 Uiso 1 1 calc R . . . .
C01I C 0.6334(4) 0.3079(3) 0.0731(3) 0.0786(15) Uani 1 1 d . U . . .
C101 C 0.7131(5) 0.4686(4) 0.5120(3) 0.0861(17) Uani 1 1 d . U . . .
H101 H 0.743340 0.447120 0.537905 0.103 Uiso 1 1 calc R . . . .
C99 C 0.5849(5) 0.6713(4) 0.1005(3) 0.0844(16) Uani 1 1 d . U . . .
C127 C 0.9693(4) 0.3167(3) 0.1029(3) 0.0790(15) Uani 1 1 d . U . . .
H127 H 1.004642 0.319833 0.123394 0.095 Uiso 1 1 calc R . . . .
C122 C 0.6841(4) 0.4324(4) -0.0091(2) 0.0812(16) Uani 1 1 d . U . . .
H122 H 0.711371 0.439679 -0.036645 0.097 Uiso 1 1 calc R . . . .
C102 C 0.7147(5) 0.5246(4) 0.4928(2) 0.0830(16) Uani 1 1 d . U . . .
H102 H 0.745203 0.541276 0.506885 0.100 Uiso 1 1 calc R . . . .
C93 C 0.7489(5) 0.7082(4) 0.4938(3) 0.0818(15) Uani 1 1 d . U . . .
C01P C 0.5369(5) 0.3002(4) 0.4083(3) 0.0902(17) Uani 1 1 d . U . . .
F01Q F 0.6352(4) -0.0970(3) 0.4646(2) 0.1267(18) Uani 1 1 d . U . . .
C134 C 0.9781(5) 0.3077(4) 0.3404(3) 0.0863(17) Uani 1 1 d . U . . .
H134 H 0.928613 0.315111 0.325354 0.104 Uiso 1 1 calc R . . . .
C118 C 0.4377(4) 0.4959(3) 0.1055(2) 0.0804(15) Uani 1 1 d . U . . .
H118 H 0.425243 0.492624 0.077696 0.096 Uiso 1 1 calc R . . . .
C121 C 0.6496(4) 0.4793(4) 0.0120(3) 0.0808(16) Uani 1 1 d . U . . .
H121 H 0.656682 0.516377 -0.000847 0.097 Uiso 1 1 calc R . . . .
C138 C 0.9526(5) 0.5134(3) 0.3833(2) 0.0832(16) Uani 1 1 d . U . . .
C01V C 0.8223(5) 0.7289(3) 0.0263(2) 0.0786(15) Uani 1 1 d . U . . .
C133 C 0.9530(5) 0.5526(3) 0.1006(2) 0.0785(15) Uani 1 1 d . U . . .
C01X C 0.5141(5) 0.5436(4) 0.3780(3) 0.0864(16) Uani 1 1 d . U . . .
C96 C 0.6250(5) 0.6858(3) 0.0204(2) 0.0807(16) Uani 1 1 d . U . . .
H96 H 0.653459 0.703113 -0.004108 0.097 Uiso 1 1 calc R . . . .
C01Z C 0.6729(5) 0.5590(4) 0.4529(2) 0.0834(15) Uani 1 1 d . U . . .
C107 C 0.8902(5) 0.5096(3) 0.0523(2) 0.0784(15) Uani 1 1 d . U . . .
H107 H 0.914761 0.471850 0.069191 0.094 Uiso 1 1 calc R . . . .
C117 C 0.3921(5) 0.5432(4) 0.1211(3) 0.0834(16) Uani 1 1 d . U . . .
H117 H 0.350634 0.572709 0.103632 0.100 Uiso 1 1 calc R . . . .
C132 C 0.9152(5) 0.6586(3) 0.0902(2) 0.0850(16) Uani 1 1 d . U . . .
C112 C 0.4445(5) 0.5316(3) 0.4026(2) 0.0815(16) Uani 1 1 d . U . . .
H112 H 0.435370 0.538343 0.431083 0.098 Uiso 1 1 calc R . . . .
F024 F 0.9759(5) 0.0663(3) 0.2078(2) 0.137(2) Uani 1 1 d . U . . .
C128 C 0.9095(5) 0.2498(3) 0.1626(3) 0.0829(15) Uani 1 1 d . U . . .
C026 C 0.9128(5) 0.2812(3) 0.1184(3) 0.0821(15) Uani 1 1 d . U . . .
C92 C 0.8179(5) 0.6362(3) 0.4353(3) 0.0841(16) Uani 1 1 d . U . . .
C115 C 0.5049(5) 0.3846(4) 0.3073(3) 0.0861(17) Uani 1 1 d . U . . .
H115 H 0.553996 0.390102 0.315261 0.103 Uiso 1 1 calc R . . . .
C139 C 1.0034(5) 0.4541(4) 0.3977(3) 0.0883(18) Uani 1 1 d . U . . .
H139 H 1.036395 0.435752 0.377083 0.106 Uiso 1 1 calc R . . . .
C02A C 0.6200(5) 0.5343(3) 0.4330(2) 0.0799(15) Uani 1 1 d . U . . .
F40 F 1.0036(5) -0.2953(3) 0.3613(3) 0.161(3) Uani 1 1 d . U . . .
C02C C 0.8071(5) 0.2059(4) 0.1436(3) 0.0873(16) Uani 1 1 d . U . . .
C02D C 1.0092(5) 0.5180(4) 0.3044(2) 0.0835(16) Uani 1 1 d . U . . .
C02E C 0.5454(5) 0.3450(4) 0.1334(3) 0.0823(15) Uani 1 1 d . U . . .
C136 C 0.9075(5) 0.6038(4) 0.3237(3) 0.0861(16) Uani 1 1 d . U . . .
C137 C 0.9110(5) 0.5105(4) 0.4610(2) 0.0832(16) Uani 1 1 d . U . . .
H137 H 0.880512 0.528140 0.482724 0.100 Uiso 1 1 calc R . . . .
C02I C 0.9873(5) 0.2727(4) 0.3828(3) 0.0897(17) Uani 1 1 d . U . . .
C02J C 0.8307(5) 0.7009(4) 0.4796(3) 0.0865(16) Uani 1 1 d . U . . .
C114 C 0.3609(6) 0.3697(4) 0.2812(3) 0.099(2) Uani 1 1 d . U . . .
H114 H 0.311564 0.366046 0.271850 0.119 Uiso 1 1 calc R . . . .
C129 C 0.8098(5) 0.2371(3) 0.0986(3) 0.0819(15) Uani 1 1 d . U . . .
C116 C 0.5345(5) 0.6089(4) 0.2004(2) 0.0802(15) Uani 1 1 d . U . . .
H116 H 0.576690 0.580351 0.191022 0.096 Uiso 1 1 calc R . . . .
C02N C 0.5019(4) 0.4532(3) 0.1306(2) 0.0779(14) Uani 1 1 d . U . . .
C95 C 0.8668(5) 0.7611(3) -0.0058(3) 0.0861(17) Uani 1 1 d . U . . .
H95 H 0.923583 0.745005 -0.010084 0.103 Uiso 1 1 calc R . . . .
C104 C 0.4921(5) 0.3549(4) 0.4175(3) 0.0903(18) Uani 1 1 d . U . . .
H104 H 0.462337 0.385256 0.394870 0.108 Uiso 1 1 calc R . . . .
C105 C 0.4929(6) 0.3626(4) 0.4597(3) 0.0962(19) Uani 1 1 d . U . . .
H105 H 0.462600 0.398165 0.465410 0.115 Uiso 1 1 calc R . . . .
C125 C 0.5825(5) 0.2987(4) 0.1130(3) 0.0852(16) Uani 1 1 d . U . . .
C106 C 0.5853(6) 0.2518(4) 0.4441(3) 0.0963(19) Uani 1 1 d . U . . .
C90 C 0.7461(5) 0.4822(3) 0.2091(3) 0.114(2) Uani 1 1 d . U . . .
C053 C 0.7504(5) 0.5192(4) 0.1669(2) 0.122(3) Uani 1 1 d G U . . .
H053 H 0.741781 0.508345 0.141374 0.147 Uiso 1 1 calc R . . . .
C07S C 0.7674(6) 0.5725(3) 0.1628(2) 0.149(3) Uani 1 1 d G U . . .
H07S H 0.770192 0.597319 0.134599 0.179 Uiso 1 1 calc R . . . .
C08F C 0.7802(6) 0.5888(3) 0.2010(3) 0.155(4) Uani 1 1 d G U . . .
H08F H 0.791578 0.624436 0.198298 0.186 Uiso 1 1 calc R . . . .
C07M C 0.7760(6) 0.5517(4) 0.2432(3) 0.147(3) Uani 1 1 d G U . . .
H07M H 0.784552 0.562579 0.268771 0.177 Uiso 1 1 calc R . . . .
C065 C 0.7590(6) 0.4984(3) 0.2473(2) 0.122(2) Uani 1 1 d G U . . .
C02U C 0.5282(5) 0.6647(4) 0.1806(3) 0.0861(16) Uani 1 1 d . U . . .
C97 C 0.5258(5) 0.6313(4) 0.0509(3) 0.0844(16) Uani 1 1 d . U . . .
H97 H 0.490515 0.610023 0.046551 0.101 Uiso 1 1 calc R . . . .
C02X C 1.1125(5) 0.4047(4) 0.1174(3) 0.0923(18) Uani 1 1 d . U . . .
H02X H 1.152094 0.383009 0.100940 0.111 Uiso 1 1 calc R . . . .
C02Y C 0.4095(5) 0.5454(3) 0.1633(2) 0.0788(15) Uani 1 1 d . U . . .
H02Y H 0.377745 0.576462 0.174623 0.095 Uiso 1 1 calc R . . . .
C02Z C 0.5846(5) 0.6839(4) 0.1420(3) 0.0879(16) Uani 1 1 d . U . . .
C030 C 0.8609(5) 0.2756(3) 0.0845(3) 0.0820(15) Uani 1 1 d . U . . .
C031 C 0.8541(5) 0.2140(3) 0.1762(3) 0.0858(16) Uani 1 1 d . U . . .
C032 C 0.6258(6) 0.1987(4) 0.4342(3) 0.0974(19) Uani 1 1 d . U . . .
C033 C 0.9225(5) 0.3396(4) 0.0266(3) 0.0860(17) Uani 1 1 d . U . . .
H033 H 0.925656 0.359416 -0.003309 0.103 Uiso 1 1 calc R . . . .
C034 C 0.9612(5) 0.6007(4) 0.1140(3) 0.0878(17) Uani 1 1 d . U . . .
F035 F 0.5301(5) 0.0203(3) 0.1858(3) 0.143(2) Uani 1 1 d . U . . .
C036 C 0.9595(5) 0.4537(4) 0.4732(3) 0.0873(18) Uani 1 1 d . U . . .
H036 H 0.963154 0.434282 0.503514 0.105 Uiso 1 1 calc R . . . .
C037 C 0.6636(5) 0.4432(4) 0.4915(3) 0.0859(17) Uani 1 1 d . U . . .
H037 H 0.661152 0.404999 0.504393 0.103 Uiso 1 1 calc R . . . .
C038 C 0.8588(6) 0.6335(4) 0.3564(3) 0.0913(17) Uani 1 1 d . U . . .
C039 C 0.4693(6) 0.7065(4) 0.1950(3) 0.0950(18) Uani 1 1 d . U . . .
H039 H 0.465092 0.745974 0.182206 0.114 Uiso 1 1 calc R . . . .
C03A C 0.7356(5) 0.6426(4) 0.4500(2) 0.0847(16) Uani 1 1 d . U . . .
C03B C 1.0030(5) 0.4241(4) 0.4427(3) 0.0911(18) Uani 1 1 d . U . . .
H03B H 1.031667 0.384575 0.451997 0.109 Uiso 1 1 calc R . . . .
C03C C 0.5384(6) 0.3180(4) 0.4946(3) 0.100(2) Uani 1 1 d . U . . .
H03C H 0.537681 0.323749 0.523230 0.120 Uiso 1 1 calc R . . . .
C03D C 0.8273(5) 0.8167(3) -0.0315(3) 0.0866(17) Uani 1 1 d . U . . .
C03E C 0.9676(5) 0.2971(4) 0.2102(2) 0.0814(16) Uani 1 1 d . U . . .
H03E H 0.927055 0.331892 0.198868 0.098 Uiso 1 1 calc R . . . .
C03G C 1.0970(5) 0.3813(4) 0.1617(3) 0.0869(17) Uani 1 1 d . U . . .
H03G H 1.130135 0.344259 0.175726 0.104 Uiso 1 1 calc R . . . .
F03H F 1.0792(5) -0.0475(3) 0.3511(3) 0.146(2) Uani 1 1 d . U . . .
C03I C 0.3900(5) 0.4177(4) 0.2620(3) 0.0902(17) Uani 1 1 d . U . . .
H03I H 0.359701 0.446622 0.238684 0.108 Uiso 1 1 calc R . . . .
C03J C 0.6882(5) 0.7266(3) 0.0708(2) 0.0792(15) Uani 1 1 d . U . . .
N87 N 1.2627(7) 0.2815(6) 0.2430(3) 0.123(3) Uani 1 1 d . U . . .
C03L C 0.9548(5) 0.5456(3) 0.3368(2) 0.0834(16) Uani 1 1 d . U . . .
F03M F 1.0859(5) 0.0401(3) 0.2734(2) 0.142(2) Uani 1 1 d . U . . .
C03N C 1.0678(5) 0.4613(4) 0.0979(3) 0.0887(18) Uani 1 1 d . U . . .
H03N H 1.080117 0.479330 0.068709 0.106 Uiso 1 1 calc R . . . .
C03O C 0.3904(5) 0.5108(4) 0.3865(2) 0.0839(16) Uani 1 1 d . U . . .
H03O H 0.344266 0.503487 0.403468 0.101 Uiso 1 1 calc R . . . .
C03P C 1.0843(5) 0.5365(4) 0.2872(3) 0.0948(18) Uani 1 1 d . U . . .
H03P H 1.096501 0.566339 0.296326 0.114 Uiso 1 1 calc R . . . .
C5D C 0.6154(6) 0.8006(4) 0.5626(3) 0.098(2) Uani 1 1 d . U . . .
H5DA H 0.632644 0.834875 0.546157 0.118 Uiso 1 1 calc R . . . .
H5DB H 0.556019 0.812950 0.568929 0.118 Uiso 1 1 calc R . . . .
C03S C 0.4228(5) 0.6332(4) 0.2480(3) 0.0830(16) Uani 1 1 d . U . . .
H03S H 0.387350 0.621847 0.271304 0.100 Uiso 1 1 calc R . . . .
C03T C 1.0831(5) 0.2456(4) 0.2561(3) 0.0885(18) Uani 1 1 d . U . . .
H03T H 1.123593 0.244603 0.275471 0.106 Uiso 1 1 calc R . . . .
O20 O 1.2189(5) 0.3229(4) 0.2507(3) 0.125(2) Uani 1 1 d . U . . .
C03V C 0.8704(4) 0.3049(4) 0.0389(3) 0.0843(17) Uani 1 1 d . U . . .
H03V H 0.840012 0.299982 0.016963 0.101 Uiso 1 1 calc R . . . .
C03W C 0.9688(5) 0.2480(4) 0.1960(3) 0.0869(17) Uani 1 1 d . U . . .
C03X C 0.8646(5) 0.6653(4) 0.4515(3) 0.0886(17) Uani 1 1 d . U . . .
H03X H 0.920410 0.660472 0.442938 0.106 Uiso 1 1 calc R . . . .
C03Y C 0.8577(6) 0.1619(4) 0.4129(3) 0.0959(18) Uani 1 1 d . U . . .
F38 F 1.0052(6) -0.2044(4) 0.2015(3) 0.163(3) Uani 1 1 d . U . . .
C040 C 1.1085(6) 0.3250(4) 0.3429(3) 0.0948(19) Uani 1 1 d . U . . .
H040 H 1.149245 0.343225 0.329580 0.114 Uiso 1 1 calc R . . . .
C041 C 0.5294(5) 0.6403(4) 0.0917(3) 0.0866(17) Uani 1 1 d . U . . .
H041 H 0.495356 0.626144 0.114681 0.104 Uiso 1 1 calc R . . . .
C042 C 1.1354(5) 0.5104(4) 0.2583(3) 0.0952(19) Uani 1 1 d . U . . .
H042 H 1.180729 0.524008 0.245445 0.114 Uiso 1 1 calc R . . . .
C043 C 0.6878(5) 0.7398(4) 0.1127(3) 0.0849(16) Uani 1 1 d . U . . .
C044 C 1.0851(6) 0.1937(4) 0.2440(3) 0.096(2) Uani 1 1 d . U . . .
H044 H 1.122173 0.158070 0.257449 0.115 Uiso 1 1 calc R . . . .
C045 C 0.6989(5) 0.8087(4) 0.0070(3) 0.0886(18) Uani 1 1 d . U . . .
H045 H 0.641815 0.824662 0.010587 0.106 Uiso 1 1 calc R . . . .
C046 C 0.7020(5) 0.6770(4) 0.4799(3) 0.0852(17) Uani 1 1 d . U . . .
H046 H 0.647754 0.679235 0.490671 0.102 Uiso 1 1 calc R . . . .
C047 C 0.8267(6) 0.2193(4) 0.4678(3) 0.1009(19) Uani 1 1 d . U . . .
C048 C 1.1193(5) 0.4621(4) 0.2478(3) 0.0877(17) Uani 1 1 d . U . . .
H048 H 1.156372 0.442592 0.229090 0.105 Uiso 1 1 calc R . . . .
C049 C 0.9279(6) 0.7070(4) 0.1049(3) 0.0960(19) Uani 1 1 d . U . . .
H049 H 0.903530 0.745255 0.088851 0.115 Uiso 1 1 calc R . . . .
C5B C 0.5308(8) 0.1698(6) -0.0651(5) 0.126(3) Uani 1 1 d . U . . .
H5BA H 0.482006 0.195485 -0.082081 0.151 Uiso 1 1 calc R . . . .
H5BB H 0.575686 0.159848 -0.086124 0.151 Uiso 1 1 calc R . . . .
C04B C 0.4075(5) 0.3279(4) 0.3146(3) 0.0961(19) Uani 1 1 d . U . . .
H04B H 0.390318 0.294376 0.327819 0.115 Uiso 1 1 calc R . . . .
C04C C 0.7333(6) 0.7778(4) 0.1195(3) 0.0961(19) Uani 1 1 d . U . . .
H04C H 0.767261 0.791985 0.096414 0.115 Uiso 1 1 calc R . . . .
C04D C 0.6192(6) 0.1857(4) 0.3936(3) 0.102(2) Uani 1 1 d . U . . .
C04E C 0.4955(5) 0.3331(4) 0.1737(3) 0.0877(17) Uani 1 1 d . U . . .
H04E H 0.467955 0.363631 0.186700 0.105 Uiso 1 1 calc R . . . .
C04F C 0.7382(5) 0.7541(3) 0.0333(2) 0.0824(16) Uani 1 1 d . U . . .
C04H C 0.7441(5) 0.8404(4) -0.0249(3) 0.0922(18) Uani 1 1 d . U . . .
C04I C 1.1189(6) 0.2920(4) 0.3849(3) 0.099(2) Uani 1 1 d . U . . .
H04I H 1.166174 0.287895 0.400703 0.118 Uiso 1 1 calc R . . . .
C4D C 0.6318(5) 0.7565(4) 0.5341(3) 0.0916(18) Uani 1 1 d . U . . .
H4DA H 0.619379 0.720589 0.551175 0.110 Uiso 1 1 calc R . . . .
H4DB H 0.596640 0.772430 0.507702 0.110 Uiso 1 1 calc R . . . .
C04K C 0.5841(6) 0.2657(4) 0.4856(3) 0.102(2) Uani 1 1 d . U . . .
H04K H 0.616373 0.237651 0.508654 0.122 Uiso 1 1 calc R . . . .
C04L C 0.6360(6) 0.2399(4) 0.0254(3) 0.0971(19) Uani 1 1 d . U . . .
H04L H 0.579816 0.259071 0.019672 0.117 Uiso 1 1 calc R . . . .
C2A C 0.9812(6) 0.8754(4) -0.1046(3) 0.101(2) Uani 1 1 d D U . . .
H2AA H 1.034739 0.858921 -0.117539 0.121 Uiso 1 1 calc R . . . .
H2AB H 0.940704 0.893380 -0.128625 0.121 Uiso 1 1 calc R . . . .
C04N C 0.9128(6) 0.1935(4) 0.3892(3) 0.0981(19) Uani 1 1 d . U . . .
C04O C 0.7964(6) 0.2801(4) 0.5210(3) 0.100(2) Uani 1 1 d . U . . .
H04O H 0.771862 0.287604 0.547678 0.121 Uiso 1 1 calc R . . . .
C04P C 0.6775(5) 0.2566(4) 0.0538(3) 0.0902(17) Uani 1 1 d . U . . .
C04Q C 1.0075(6) 0.5960(4) 0.1516(3) 0.0921(18) Uani 1 1 d . U . . .
H04Q H 1.035804 0.558967 0.168244 0.111 Uiso 1 1 calc R . . . .
C04R C 0.4040(5) 0.5005(4) 0.3444(3) 0.0859(17) Uani 1 1 d . U . . .
H04R H 0.367626 0.485117 0.333280 0.103 Uiso 1 1 calc R . . . .
C04S C 0.6398(6) 0.7313(4) 0.1908(3) 0.102(2) Uani 1 1 d . U . . .
H04S H 0.606789 0.718100 0.214782 0.123 Uiso 1 1 calc R . . . .
C04T C 0.6376(5) 0.7163(4) 0.1500(3) 0.0882(16) Uani 1 1 d . U . . .
C04U C 0.5341(5) 0.2882(4) 0.3661(3) 0.0928(18) Uani 1 1 d . U . . .
C1A C 0.9536(5) 0.8279(4) -0.0704(3) 0.0955(19) Uani 1 1 d . U . . .
H1AA H 0.961856 0.793550 -0.081924 0.115 Uiso 1 1 calc R . . . .
H1AB H 0.985631 0.816535 -0.043039 0.115 Uiso 1 1 calc R . . . .
C04W C 0.9214(5) 0.2415(4) 0.4054(3) 0.0920(17) Uani 1 1 d . U . . .
C04X C 0.7864(6) 0.2347(4) 0.5078(3) 0.102(2) Uani 1 1 d . U . . .
H04X H 0.752729 0.212536 0.524877 0.123 Uiso 1 1 calc R . . . .
C4B C 0.5566(7) 0.2004(5) -0.0347(4) 0.117(2) Uani 1 1 d . U . . .
H4BA H 0.551997 0.240919 -0.050284 0.140 Uiso 1 1 calc R . . . .
H4BB H 0.520399 0.199771 -0.008457 0.140 Uiso 1 1 calc R . . . .
F39 F 1.0691(6) -0.3044(4) 0.2785(3) 0.172(3) Uani 1 1 d . U . . .
C050 C 0.8161(7) 0.6940(4) 0.3409(3) 0.108(2) Uani 1 1 d . U . . .
H050 H 0.789876 0.714798 0.361689 0.129 Uiso 1 1 calc R . . . .
C051 C 0.6280(7) 0.6511(4) 0.3940(3) 0.105(2) Uani 1 1 d . U . . .
C052 C 0.7510(6) 0.1402(4) 0.1996(3) 0.103(2) Uani 1 1 d . U . . .
H052 H 0.717037 0.114995 0.208375 0.124 Uiso 1 1 calc R . . . .
C054 C 0.8003(5) 0.1801(4) 0.0449(3) 0.0936(18) Uani 1 1 d . U . . .
H054 H 0.855058 0.158752 0.052711 0.112 Uiso 1 1 calc R . . . .
C055 C 0.4820(5) 0.3337(4) 0.3299(3) 0.0933(18) Uani 1 1 d . U . . .
C056 C 0.7365(5) 0.3848(4) 0.2551(2) 0.121(2) Uani 1 1 d . U . . .
C07W C 0.7179(6) 0.3324(3) 0.2577(2) 0.140(3) Uani 1 1 d G U . . .
H07W H 0.709835 0.308381 0.285489 0.168 Uiso 1 1 calc R . . . .
C08N C 0.7115(6) 0.3158(3) 0.2187(3) 0.155(3) Uani 1 1 d G U . . .
H08N H 0.699078 0.280759 0.220387 0.186 Uiso 1 1 calc R . . . .
C07N C 0.7236(6) 0.3517(4) 0.1771(3) 0.150(3) Uani 1 1 d G U . . .
H07N H 0.719297 0.340663 0.150975 0.180 Uiso 1 1 calc R . . . .
C05U C 0.7422(5) 0.4042(3) 0.1745(2) 0.116(2) Uani 1 1 d G U . . .
H05U H 0.750272 0.428189 0.146664 0.139 Uiso 1 1 calc R . . . .
C03F C 0.7486(5) 0.4207(3) 0.2135(2) 0.110(2) Uani 1 1 d G U . . .
C057 C 1.0593(6) 0.2638(4) 0.4051(3) 0.098(2) Uani 1 1 d . U . . .
H057 H 1.068246 0.238871 0.433708 0.117 Uiso 1 1 calc R . . . .
C058 C 1.0324(5) 0.1975(4) 0.2128(3) 0.0948(19) Uani 1 1 d . U . . .
H058 H 1.038139 0.164841 0.201706 0.114 Uiso 1 1 calc R . . . .
C059 C 0.5707(6) 0.5692(4) 0.3968(3) 0.0912(17) Uani 1 1 d . U . . .
C05A C 0.5738(7) 0.6253(4) 0.3760(3) 0.107(2) Uani 1 1 d . U . . .
C05B C 0.5732(6) 0.2412(4) 0.1338(3) 0.0940(19) Uani 1 1 d . U . . .
H05B H 0.598082 0.210121 0.120917 0.113 Uiso 1 1 calc R . . . .
C05C C 0.9735(7) 0.6978(4) 0.1405(3) 0.107(2) Uani 1 1 d . U . . .
H05C H 0.978567 0.730250 0.149116 0.128 Uiso 1 1 calc R . . . .
C05D C 0.4141(5) 0.6898(4) 0.2296(3) 0.0916(18) Uani 1 1 d . U . . .
H05D H 0.371998 0.718128 0.239369 0.110 Uiso 1 1 calc R . . . .
C05E C 0.8141(6) 0.1770(4) 0.4515(3) 0.0968(19) Uani 1 1 d . U . . .
C05F C 0.6885(6) 0.7644(5) 0.1960(3) 0.105(2) Uani 1 1 d . U . . .
H05F H 0.696129 0.768239 0.224477 0.125 Uiso 1 1 calc R . . . .
C05G C 0.8779(5) 0.2562(4) 0.4428(3) 0.0954(18) Uani 1 1 d . U . . .
C05H C 0.6065(7) -0.0046(4) 0.2089(4) 0.108(2) Uani 1 1 d . U . . .
C05I C 0.7261(6) -0.1253(4) 0.3606(3) 0.103(2) Uani 1 1 d . U . . .
C05J C 0.8829(6) 0.3058(4) 0.4568(3) 0.100(2) Uani 1 1 d . U . . .
H05J H 0.913120 0.330523 0.439812 0.120 Uiso 1 1 calc R . . . .
C05K C 0.6335(6) 0.0267(4) 0.2321(4) 0.105(2) Uani 1 1 d . U . . .
O4B O 0.5141(7) 0.1231(5) -0.0414(4) 0.156(3) Uani 1 1 d . U . . .
C05M C 0.8434(6) 0.1855(4) 0.2215(3) 0.0951(19) Uani 1 1 d . U . . .
H05M H 0.870456 0.192363 0.243906 0.114 Uiso 1 1 calc R . . . .
C05N C 0.4884(6) 0.2789(4) 0.1925(3) 0.103(2) Uani 1 1 d . U . . .
H05N H 0.457325 0.272361 0.218801 0.123 Uiso 1 1 calc R . . . .
C05O C 0.6761(6) 0.1944(5) 0.0046(4) 0.106(2) Uani 1 1 d . U . . .
O3C O 0.6369(6) 0.0248(4) 0.5623(4) 0.160(3) Uani 1 1 d D U . . .
C05R C 0.7595(5) 0.2280(4) 0.0635(3) 0.0877(16) Uani 1 1 d . U . . .
C05T C 0.5265(6) 0.2321(5) 0.1734(4) 0.107(2) Uani 1 1 d . U . . .
H05T H 0.520859 0.194843 0.187129 0.128 Uiso 1 1 calc R . . . .
C05V C 1.0123(7) 0.6447(4) 0.1647(3) 0.109(2) Uani 1 1 d . U . . .
H05V H 1.042207 0.640298 0.190078 0.131 Uiso 1 1 calc R . . . .
C05W C 0.9571(6) 0.1775(4) 0.3525(3) 0.100(2) Uani 1 1 d . U . . .
H05W H 0.993691 0.198434 0.337299 0.120 Uiso 1 1 calc R . . . .
C05Y C 0.7947(6) 0.1487(4) 0.2328(3) 0.106(2) Uani 1 1 d . U . . .
H05Y H 0.790084 0.128972 0.262594 0.128 Uiso 1 1 calc R . . . .
C060 C 0.8439(6) 0.3170(5) 0.4948(3) 0.107(2) Uani 1 1 d . U . . .
H060 H 0.848049 0.349207 0.504043 0.129 Uiso 1 1 calc R . . . .
C061 C 0.7288(7) 0.7938(5) 0.1578(3) 0.110(2) Uani 1 1 d . U . . .
H061 H 0.751396 0.823538 0.159847 0.132 Uiso 1 1 calc R . . . .
C062 C 0.9021(7) 0.6349(4) 0.2781(3) 0.099(2) Uani 1 1 d . U . . .
H062 H 0.930291 0.615569 0.256809 0.119 Uiso 1 1 calc R . . . .
C063 C 0.8523(7) 0.1131(4) 0.3972(4) 0.108(2) Uani 1 1 d . U . . .
H063 H 0.817715 0.090470 0.412419 0.129 Uiso 1 1 calc R . . . .
C066 C 0.6785(7) -0.1281(5) 0.3969(4) 0.113(2) Uani 1 1 d . U . . .
C067 C 0.5758(6) 0.2325(4) 0.3586(3) 0.103(2) Uani 1 1 d . U . . .
C068 C 0.6822(7) -0.0953(5) 0.4262(3) 0.107(2) Uani 1 1 d . U . . .
C069 C 0.7551(5) 0.1660(4) 0.1561(3) 0.0936(19) Uani 1 1 d . U . . .
H069 H 0.725994 0.158689 0.134781 0.112 Uiso 1 1 calc R . . . .
C06A C 0.9117(7) -0.1970(5) 0.3283(4) 0.111(2) Uani 1 1 d . U . . .
C06B C 0.9002(6) -0.0462(4) 0.2891(3) 0.1009(19) Uani 1 1 d . U . . .
C06C C 0.6504(7) 0.1283(5) 0.3857(4) 0.114(2) Uani 1 1 d . U . . .
H06C H 0.674537 0.097130 0.409535 0.137 Uiso 1 1 calc R . . . .
C06D C 0.8571(8) 0.6922(5) 0.2641(4) 0.119(2) Uani 1 1 d . U . . .
H06D H 0.855224 0.711521 0.233759 0.142 Uiso 1 1 calc R . . . .
C06E C 0.6324(7) 0.1093(5) 0.5003(4) 0.119(3) Uani 1 1 d . U . . .
H06E H 0.575355 0.116719 0.496161 0.143 Uiso 1 1 calc R . . . .
C06F C 0.9113(7) -0.0045(5) 0.2521(3) 0.106(2) Uani 1 1 d . U . . .
C06G C 0.7299(7) -0.0541(4) 0.4145(3) 0.106(2) Uani 1 1 d . U . . .
C06H C 0.6992(7) 0.0005(4) 0.2574(3) 0.103(2) Uani 1 1 d . U . . .
C4A C 0.6217(7) 0.9240(5) -0.0522(4) 0.124(3) Uani 1 1 d . U . . .
H4AA H 0.612933 0.966040 -0.058004 0.148 Uiso 1 1 calc R . . . .
H4AB H 0.598304 0.910297 -0.022957 0.148 Uiso 1 1 calc R . . . .
C06J C 0.5689(7) 0.2205(5) 0.3146(4) 0.113(2) Uani 1 1 d . U . . .
H06J H 0.539865 0.249853 0.291123 0.136 Uiso 1 1 calc R . . . .
C06K C 0.8934(7) -0.1528(4) 0.2938(3) 0.105(2) Uani 1 1 d . U . . .
C06L C 0.6739(6) 0.1495(4) 0.4724(3) 0.103(2) Uani 1 1 d . U . . .
C06N C 0.8124(9) 0.7224(5) 0.2969(4) 0.119(2) Uani 1 1 d . U . . .
H06N H 0.781134 0.761296 0.287687 0.143 Uiso 1 1 calc R . . . .
C06O C 0.5289(7) 0.6613(5) 0.3378(4) 0.120(2) Uani 1 1 d . U . . .
H06O H 0.493280 0.645992 0.325990 0.143 Uiso 1 1 calc R . . . .
C06Q C 0.7561(6) 0.1649(4) 0.0142(3) 0.102(2) Uani 1 1 d . U . . .
C1B C 0.8728(9) 0.0857(6) 0.0033(5) 0.135(3) Uani 1 1 d . U . . .
H1BA H 0.882513 0.074643 0.035403 0.162 Uiso 1 1 calc R . . . .
H1BB H 0.910752 0.108519 -0.011189 0.162 Uiso 1 1 calc R . . . .
C06S C 0.6466(8) 0.1178(6) 0.3469(4) 0.129(3) Uani 1 1 d . U . . .
H06S H 0.669605 0.080103 0.343107 0.155 Uiso 1 1 calc R . . . .
C06T C 0.7759(7) -0.0533(4) 0.3750(3) 0.104(2) Uani 1 1 d . U . . .
O12 O 0.2495(8) 0.6110(6) 0.3234(4) 0.172(3) Uani 1 1 d . U . . .
C06V C 0.5320(9) 0.7151(6) 0.3168(5) 0.137(3) Uani 1 1 d . U . . .
H06V H 0.502739 0.735384 0.290372 0.165 Uiso 1 1 calc R . . . .
C06W C 0.9856(9) -0.2073(6) 0.2478(4) 0.129(3) Uani 1 1 d . U . . .
C06X C 0.7799(6) -0.0874(4) 0.3470(3) 0.0986(19) Uani 1 1 d . U . . .
O10 O 0.2438(9) 0.6495(6) 0.3837(4) 0.191(4) Uani 1 1 d . U . . .
C06Z C 0.7511(6) -0.0580(4) 0.2613(3) 0.0988(19) Uani 1 1 d . U . . .
C070 C 0.7617(6) 0.1379(4) 0.4779(3) 0.104(2) Uani 1 1 d . U . . .
C071 C 0.8951(7) 0.0991(5) 0.3613(4) 0.109(2) Uani 1 1 d . U . . .
H071 H 0.889275 0.067431 0.351854 0.131 Uiso 1 1 calc R . . . .
C072 C 1.0271(8) 0.0112(5) 0.2790(4) 0.119(2) Uani 1 1 d . U . . .
C073 C 0.9294(7) -0.1587(5) 0.2539(4) 0.110(2) Uani 1 1 d . U . . .
C074 C 0.9601(7) -0.0590(5) 0.3211(4) 0.111(2) Uani 1 1 d . U . . .
C075 C 0.6679(8) 0.0640(6) 0.5306(5) 0.133(3) Uani 1 1 d . U . . .
O1C O 0.7933(6) 0.0075(5) 0.5741(4) 0.166(3) Uani 1 1 d D U . . .
C077 C 0.6254(8) 0.7107(5) 0.3759(4) 0.129(3) Uani 1 1 d . U . . .
H077 H 0.652201 0.729180 0.390460 0.155 Uiso 1 1 calc R . . . .
O21 O 1.2523(8) 0.2654(6) 0.2076(4) 0.174(4) Uani 1 1 d . U . . .
C07A C 0.9829(9) -0.2499(5) 0.3227(5) 0.130(3) Uani 1 1 d . U . . .
O22 O 1.3326(8) 0.2508(6) 0.2623(4) 0.190(4) Uani 1 1 d . U . . .
C07C C 1.0225(7) -0.0325(5) 0.3189(4) 0.114(2) Uani 1 1 d . U . . .
C07D C 0.7227(7) -0.0859(4) 0.2364(3) 0.105(2) Uani 1 1 d . U . . .
C07E C 0.9477(7) 0.1311(4) 0.3383(4) 0.108(2) Uani 1 1 d . U . . .
H07E H 0.976933 0.121373 0.313147 0.130 Uiso 1 1 calc R . . . .
C07F C 0.9714(7) 0.0249(5) 0.2462(4) 0.112(2) Uani 1 1 d . U . . .
C07G C 0.6479(7) -0.0612(4) 0.2105(4) 0.112(2) Uani 1 1 d . U . . .
B1 B 0.8296(7) -0.0846(5) 0.2968(4) 0.098(2) Uani 1 1 d . U . . .
C07I C 1.0105(8) -0.2542(6) 0.2836(5) 0.128(3) Uani 1 1 d . U . . .
C07J C 0.6062(8) 0.1650(5) 0.3093(4) 0.123(3) Uani 1 1 d . U . . .
H07J H 0.605666 0.157563 0.281356 0.148 Uiso 1 1 calc R . . . .
C2D C 0.9459(10) 0.8120(5) 0.4635(6) 0.152(3) Uani 1 1 d D U . . .
H2DA H 0.947393 0.804818 0.495835 0.182 Uiso 1 1 calc R . . . .
H2DB H 1.003440 0.809866 0.454185 0.182 Uiso 1 1 calc R . . . .
C07O C 0.8024(7) 0.0876(5) 0.5116(4) 0.117(2) Uani 1 1 d . U . . .
H07O H 0.859804 0.079252 0.515115 0.140 Uiso 1 1 calc R . . . .
O4A O 0.5675(9) 0.8556(6) -0.0706(4) 0.182(3) Uani 1 1 d . U . . .
N88 N 0.2590(10) 0.6524(7) 0.3407(5) 0.175(4) Uani 1 1 d . U . . .
C07R C 0.7573(6) 0.4391(4) 0.3734(2) 0.143(3) Uani 1 1 d . U . . .
H07R H 0.763025 0.450478 0.399179 0.172 Uiso 1 1 calc R . . . .
C140 C 0.7437(6) 0.3848(4) 0.3770(2) 0.149(3) Uani 1 1 d G U . . .
H140 H 0.740231 0.359949 0.405135 0.178 Uiso 1 1 calc R . . . .
C05Z C 0.7352(6) 0.3678(3) 0.3385(3) 0.132(3) Uani 1 1 d G U . . .
H05Z H 0.726069 0.331481 0.340900 0.159 Uiso 1 1 calc R . . . .
C03Q C 0.7404(5) 0.4050(3) 0.2965(2) 0.118(2) Uani 1 1 d G U . . .
C91 C 0.7540(5) 0.4592(3) 0.2929(2) 0.111(2) Uani 1 1 d G U . . .
C05S C 0.7625(5) 0.4763(3) 0.3314(3) 0.124(3) Uani 1 1 d G U . . .
H05S H 0.771658 0.512540 0.328986 0.149 Uiso 1 1 calc R . . . .
C3A C 1.0064(9) 0.9651(5) -0.1128(4) 0.130(3) Uani 1 1 d D U . . .
H3AA H 1.010985 0.993794 -0.097919 0.195 Uiso 1 1 calc R . . . .
H3AB H 1.058337 0.951410 -0.127520 0.195 Uiso 1 1 calc R . . . .
H3AC H 0.962604 0.982449 -0.134592 0.195 Uiso 1 1 calc R . . . .
C07U C 0.7600(8) 0.0507(6) 0.5394(5) 0.135(3) Uani 1 1 d . U . . .
C6D C 0.6431(8) 0.8151(5) 0.6301(4) 0.125(3) Uani 1 1 d . U . . .
H6DA H 0.674211 0.796616 0.657345 0.187 Uiso 1 1 calc R . . . .
H6DB H 0.659935 0.849527 0.614684 0.187 Uiso 1 1 calc R . . . .
H6DC H 0.584514 0.825984 0.636992 0.187 Uiso 1 1 calc R . . . .
C07X C 0.5832(9) 0.7415(6) 0.3366(5) 0.139(3) Uani 1 1 d . U . . .
H07X H 0.587353 0.779042 0.322647 0.167 Uiso 1 1 calc R . . . .
O11 O 0.2963(9) 0.6850(6) 0.3233(4) 0.201(4) Uani 1 1 d . U . . .
C5A C 0.5779(12) 0.9098(7) -0.0892(6) 0.161(4) Uani 1 1 d . U . . .
H5AA H 0.524322 0.938501 -0.097041 0.194 Uiso 1 1 calc R . . . .
H5AB H 0.612479 0.909846 -0.115997 0.194 Uiso 1 1 calc R . . . .
C1D C 0.9450(9) 0.7510(6) 0.4609(5) 0.143(3) Uani 1 1 d D U . . .
H1DA H 0.999595 0.723666 0.468500 0.171 Uiso 1 1 calc R . . . .
H1DB H 0.931781 0.752040 0.430652 0.171 Uiso 1 1 calc R . . . .
C4C C 0.5536(8) 0.0296(7) 0.5545(6) 0.158(3) Uani 1 1 d D U . . .
H4CA H 0.548946 0.021091 0.526060 0.189 Uiso 1 1 calc R . . . .
H4CB H 0.519590 0.069272 0.553269 0.189 Uiso 1 1 calc R . . . .
O2B O 0.8529(11) -0.0116(7) 0.0169(6) 0.213(4) Uani 1 1 d . U . . .
C6B C 0.4850(13) 0.0933(9) -0.0699(7) 0.183(5) Uani 1 1 d . U . . .
H6BA H 0.472714 0.058452 -0.051564 0.274 Uiso 1 1 calc R . . . .
H6BB H 0.435380 0.119066 -0.085389 0.274 Uiso 1 1 calc R . . . .
H6BC H 0.527747 0.082949 -0.091354 0.274 Uiso 1 1 calc R . . . .
C3B C 0.8727(17) -0.0572(10) -0.0057(9) 0.222(7) Uani 1 1 d . U . . .
H3BA H 0.851660 -0.089033 0.011405 0.333 Uiso 1 1 calc R . . . .
H3BB H 0.847622 -0.042681 -0.034824 0.333 Uiso 1 1 calc R . . . .
H3BC H 0.932280 -0.070890 -0.008821 0.333 Uiso 1 1 calc R . . . .
C5C C 0.5219(13) -0.0148(9) 0.5935(7) 0.183(4) Uani 1 1 d D U . . .
H5CA H 0.468233 -0.018573 0.586808 0.219 Uiso 1 1 calc R . . . .
H5CB H 0.562012 -0.053184 0.600633 0.219 Uiso 1 1 calc R . . . .
C3D C 0.9854(12) 0.8950(9) 0.4533(7) 0.195(6) Uani 1 1 d D U . . .
H3DA H 0.967637 0.937076 0.446340 0.293 Uiso 1 1 calc R . . . .
H3DB H 1.010531 0.880015 0.482424 0.293 Uiso 1 1 calc R . . . .
H3DC H 1.025373 0.882590 0.431231 0.293 Uiso 1 1 calc R . . . .
C6A C 0.5415(15) 0.8309(10) -0.1010(8) 0.202(6) Uani 1 1 d . U . . .
H6AA H 0.535438 0.792803 -0.085738 0.303 Uiso 1 1 calc R . . . .
H6AB H 0.488785 0.855664 -0.113590 0.303 Uiso 1 1 calc R . . . .
H6AC H 0.582325 0.827209 -0.124602 0.303 Uiso 1 1 calc R . . . .
O2D O 0.9144(8) 0.8731(5) 0.4531(5) 0.196(4) Uani 1 1 d D U . . .
O2C O 0.8742(9) -0.1118(5) 0.5685(5) 0.188(4) Uani 1 1 d D U . . .
C3C C 0.864(3) -0.116(2) 0.6170(7) 0.206(11) Uani 0.44(3) 1 d D U P A 1
H3CA H 0.844365 -0.148953 0.631603 0.309 Uiso 0.44(3) 1 calc R . P A 1
H3CB H 0.917097 -0.119633 0.629449 0.309 Uiso 0.44(3) 1 calc R . P A 1
H3CC H 0.824617 -0.080539 0.621626 0.309 Uiso 0.44(3) 1 calc R . P A 1
C2B C 0.8884(13) 0.0351(8) -0.0125(7) 0.178(4) Uani 1 1 d . U . . .
H2BA H 0.948315 0.019086 -0.015145 0.213 Uiso 1 1 calc R . . . .
H2BB H 0.864910 0.045886 -0.042286 0.213 Uiso 1 1 calc R . . . .
C1C C 0.8839(9) -0.0179(7) 0.5770(6) 0.164(4) Uani 1 1 d D U . . .
H1CA H 0.912469 0.012103 0.564381 0.196 Uiso 1 1 calc R . . . .
H1CB H 0.900671 -0.035632 0.607964 0.196 Uiso 1 1 calc R . . . .
C2C C 0.9034(12) -0.0611(7) 0.5518(6) 0.181(4) Uani 1 1 d D U . . .
H2CA H 0.881381 -0.042252 0.521855 0.217 Uiso 1 1 calc R . . . .
H2CB H 0.963775 -0.074071 0.548987 0.217 Uiso 1 1 calc R . . . .
C1AA C 0.7961(16) -0.1038(15) 0.5462(12) 0.184(9) Uani 0.56(3) 1 d D U P A 2
H1AC H 0.776471 -0.138088 0.557494 0.276 Uiso 0.56(3) 1 calc R . P A 2
H1AD H 0.754902 -0.070227 0.552006 0.276 Uiso 0.56(3) 1 calc R . P A 2
H1AE H 0.805826 -0.098006 0.514448 0.276 Uiso 0.56(3) 1 calc R . P A 2
O4C O 0.5158(10) 0.0135(7) 0.6267(6) 0.218(4) Uani 1 1 d . U . . .
C6C C 0.4900(16) -0.0222(12) 0.6715(9) 0.234(8) Uani 1 1 d . U . . .
H6CA H 0.486243 -0.001275 0.694153 0.351 Uiso 1 1 calc R . . . .
H6CB H 0.436613 -0.028239 0.668379 0.351 Uiso 1 1 calc R . . . .
H6CC H 0.530934 -0.059515 0.680091 0.351 Uiso 1 1 calc R . . . .

loop_
_atom_site_aniso_label
_atom_site_aniso_U_11
_atom_site_aniso_U_22
_atom_site_aniso_U_33
_atom_site_aniso_U_23
_atom_site_aniso_U_13
_atom_site_aniso_U_12
Pd01 0.0729(3) 0.1025(4) 0.0640(3) -0.0175(2) -0.0033(2) -0.0384(3)
Pd02 0.0760(3) 0.1156(4) 0.0660(3) -0.0343(3) 0.0085(2) -0.0544(3)
O3D 0.079(3) 0.107(3) 0.091(3) -0.036(2) 0.006(2) -0.044(2)
N90 0.078(3) 0.114(4) 0.080(3) -0.036(3) 0.015(2) -0.054(3)
O1A 0.092(3) 0.091(3) 0.090(3) -0.016(2) 0.018(2) -0.034(2)
N92 0.062(3) 0.098(3) 0.073(3) -0.032(2) 0.000(2) -0.033(2)
N95 0.078(3) 0.111(3) 0.067(3) -0.025(2) -0.001(2) -0.047(3)
F008 0.125(4) 0.104(3) 0.115(3) -0.020(3) -0.020(3) -0.049(3)
N94 0.084(3) 0.092(3) 0.072(3) -0.023(2) -0.001(2) -0.034(3)
O1D 0.092(3) 0.122(3) 0.121(4) -0.051(3) -0.008(3) -0.054(3)
F00B 0.133(4) 0.102(3) 0.111(3) -0.033(3) -0.004(3) -0.056(3)
O3A 0.084(3) 0.096(3) 0.121(4) -0.011(3) 0.012(3) -0.035(2)
F00D 0.154(4) 0.116(3) 0.089(3) -0.029(2) 0.008(3) -0.078(3)
N89 0.091(3) 0.109(3) 0.071(3) -0.029(3) 0.007(2) -0.058(3)
N91 0.082(3) 0.113(3) 0.072(3) -0.034(3) 0.010(2) -0.051(3)
N93 0.081(3) 0.106(3) 0.076(3) -0.019(3) 0.006(2) -0.045(3)
C130 0.074(3) 0.108(4) 0.069(3) -0.017(3) 0.002(3) -0.039(3)
F00I 0.178(5) 0.139(4) 0.097(3) -0.041(3) 0.011(3) -0.086(4)
C111 0.071(3) 0.096(3) 0.065(3) -0.021(3) 0.006(2) -0.037(3)
C124 0.061(3) 0.097(3) 0.081(3) -0.038(3) -0.007(2) -0.021(3)
O4D 0.110(4) 0.123(4) 0.094(3) -0.034(3) 0.005(3) -0.050(3)
F00M 0.137(4) 0.121(3) 0.095(3) -0.018(3) 0.003(3) -0.046(3)
C131 0.079(3) 0.088(3) 0.069(3) -0.022(3) 0.011(3) -0.033(3)
C00O 0.066(3) 0.099(3) 0.076(3) -0.037(3) -0.009(3) -0.023(3)
F00P 0.140(4) 0.135(4) 0.141(4) -0.028(3) -0.004(4) -0.084(4)
C135 0.071(3) 0.094(4) 0.069(3) -0.022(3) -0.001(3) -0.030(3)
N00R 0.080(3) 0.089(3) 0.075(3) -0.016(2) -0.008(2) -0.021(3)
F00S 0.156(5) 0.120(4) 0.110(3) -0.038(3) -0.028(3) -0.042(3)
O2A 0.119(4) 0.124(4) 0.101(3) -0.019(3) -0.002(3) -0.048(3)
C108 0.075(3) 0.092(3) 0.075(3) -0.027(3) 0.004(3) -0.032(3)
F00V 0.114(4) 0.122(4) 0.144(4) 0.000(3) -0.012(3) -0.054(3)
F36 0.157(5) 0.126(4) 0.113(4) -0.049(3) 0.029(3) -0.043(3)
C110 0.068(3) 0.095(4) 0.064(3) -0.013(3) 0.002(2) -0.032(3)
F37 0.125(4) 0.136(4) 0.108(4) -0.011(3) -0.015(3) -0.058(3)
C00Z 0.063(3) 0.098(3) 0.080(3) -0.034(3) -0.006(3) -0.023(3)
C119 0.065(3) 0.103(4) 0.073(3) -0.027(3) 0.001(3) -0.035(3)
C103 0.095(4) 0.109(4) 0.078(3) -0.033(3) -0.013(3) -0.049(3)
F012 0.142(5) 0.123(4) 0.124(4) -0.037(3) -0.005(3) -0.038(3)
C113 0.082(3) 0.104(4) 0.072(3) -0.022(3) -0.004(3) -0.052(3)
C109 0.074(3) 0.099(4) 0.071(3) -0.020(3) 0.002(3) -0.031(3)
C015 0.090(3) 0.094(3) 0.074(3) -0.021(3) -0.015(3) -0.040(3)
C126 0.075(3) 0.097(4) 0.088(4) -0.027(3) -0.004(3) -0.028(3)
C017 0.085(3) 0.098(3) 0.077(3) -0.029(3) 0.006(3) -0.035(3)
C123 0.060(3) 0.103(4) 0.083(3) -0.034(3) -0.007(3) -0.020(3)
C019 0.067(3) 0.091(3) 0.064(3) -0.020(2) 0.006(2) -0.033(3)
O1B 0.105(3) 0.130(4) 0.129(4) -0.065(3) -0.014(3) -0.030(3)
C01B 0.078(3) 0.089(3) 0.071(3) -0.020(3) 0.002(3) -0.033(3)
C01C 0.077(3) 0.094(3) 0.079(3) -0.020(3) -0.004(3) -0.040(3)
C120 0.066(3) 0.099(4) 0.075(3) -0.034(3) -0.006(3) -0.023(3)
F01E 0.160(5) 0.120(4) 0.140(4) -0.039(3) -0.041(4) -0.042(4)
C98 0.079(3) 0.103(4) 0.080(3) -0.037(3) 0.004(3) -0.031(3)
O3B 0.105(3) 0.121(4) 0.139(4) -0.071(3) -0.012(3) -0.031(3)
C100 0.092(4) 0.099(4) 0.072(3) -0.029(3) 0.009(3) -0.051(3)
C01I 0.064(3) 0.098(3) 0.087(3) -0.037(3) -0.001(3) -0.030(3)
C101 0.085(4) 0.111(4) 0.072(3) -0.028(3) 0.002(3) -0.038(3)
C99 0.089(3) 0.100(3) 0.077(3) -0.027(3) 0.007(3) -0.043(3)
C127 0.072(3) 0.090(3) 0.087(3) -0.031(3) -0.006(3) -0.030(3)
C122 0.065(3) 0.109(4) 0.073(3) -0.025(3) -0.006(3) -0.026(3)
C102 0.082(3) 0.113(4) 0.068(3) -0.029(3) 0.009(3) -0.045(3)
C93 0.077(3) 0.104(4) 0.080(3) -0.028(3) -0.003(3) -0.045(3)
C01P 0.080(3) 0.109(4) 0.089(3) -0.014(3) 0.009(3) -0.048(3)
F01Q 0.133(4) 0.142(4) 0.115(4) -0.020(3) 0.018(3) -0.070(3)
C134 0.080(3) 0.104(4) 0.080(3) -0.014(3) 0.003(3) -0.041(3)
C118 0.074(3) 0.103(4) 0.078(3) -0.035(3) -0.006(3) -0.033(3)
C121 0.062(3) 0.102(4) 0.085(3) -0.023(3) -0.004(3) -0.031(3)
C138 0.087(3) 0.097(3) 0.075(3) -0.018(3) -0.001(3) -0.043(3)
C01V 0.082(3) 0.089(3) 0.071(3) -0.022(3) 0.007(3) -0.033(3)
C133 0.080(3) 0.090(3) 0.073(3) -0.020(3) -0.003(3) -0.035(3)
C01X 0.093(3) 0.101(4) 0.082(3) -0.023(3) -0.002(3) -0.052(3)
C96 0.080(3) 0.092(4) 0.078(3) -0.028(3) 0.010(3) -0.033(3)
C01Z 0.085(3) 0.111(4) 0.071(3) -0.032(3) 0.007(3) -0.045(3)
C107 0.080(3) 0.093(3) 0.071(3) -0.025(3) 0.006(3) -0.035(3)
C117 0.079(3) 0.103(4) 0.080(3) -0.036(3) 0.000(3) -0.033(3)
C132 0.093(4) 0.097(3) 0.074(3) -0.017(3) 0.004(3) -0.045(3)
C112 0.086(4) 0.101(4) 0.072(3) -0.026(3) 0.005(3) -0.046(3)
F024 0.141(5) 0.153(5) 0.111(4) -0.011(3) 0.020(3) -0.059(4)
C128 0.080(3) 0.088(3) 0.091(3) -0.033(3) 0.007(3) -0.031(3)
C026 0.076(3) 0.090(3) 0.092(3) -0.034(3) 0.001(3) -0.030(3)
C92 0.087(3) 0.097(3) 0.081(3) -0.021(3) -0.017(3) -0.042(3)
C115 0.081(3) 0.113(4) 0.081(3) -0.034(3) 0.019(3) -0.050(3)
C139 0.088(4) 0.102(4) 0.075(3) -0.017(3) 0.002(3) -0.032(3)
C02A 0.085(3) 0.104(3) 0.070(3) -0.030(3) 0.005(3) -0.050(3)
F40 0.148(5) 0.145(5) 0.156(5) -0.008(4) -0.016(4) -0.014(4)
C02C 0.078(3) 0.098(3) 0.098(4) -0.035(3) 0.003(3) -0.034(3)
C02D 0.086(3) 0.108(4) 0.070(3) -0.018(3) -0.006(3) -0.051(3)
C02E 0.072(3) 0.100(3) 0.088(3) -0.036(3) 0.001(3) -0.032(3)
C136 0.096(4) 0.097(3) 0.079(3) -0.022(3) -0.011(3) -0.045(3)
C137 0.081(4) 0.100(4) 0.073(3) -0.017(3) 0.000(3) -0.036(3)
C02I 0.090(4) 0.107(4) 0.079(3) -0.020(3) 0.001(3) -0.041(3)
C02J 0.087(3) 0.101(4) 0.089(3) -0.031(3) -0.013(3) -0.042(3)
C114 0.085(4) 0.122(4) 0.110(4) -0.032(4) 0.003(3) -0.057(3)
C129 0.073(3) 0.095(3) 0.092(3) -0.034(3) 0.003(3) -0.035(3)
C116 0.075(3) 0.110(4) 0.073(3) -0.031(3) 0.005(3) -0.046(3)
C02N 0.069(3) 0.097(3) 0.082(3) -0.034(3) 0.001(3) -0.034(3)
C95 0.085(4) 0.089(4) 0.085(4) -0.020(3) 0.010(3) -0.029(3)
C104 0.084(4) 0.107(4) 0.086(4) -0.015(3) 0.009(3) -0.047(3)
C105 0.090(4) 0.108(4) 0.098(4) -0.025(3) 0.011(3) -0.042(3)
C125 0.076(3) 0.099(3) 0.093(4) -0.037(3) 0.006(3) -0.032(3)
C106 0.088(4) 0.116(4) 0.089(4) -0.023(3) 0.011(3) -0.043(3)
C90 0.096(4) 0.131(4) 0.119(4) -0.034(4) -0.002(4) -0.035(4)
C053 0.115(5) 0.138(5) 0.118(5) -0.041(4) -0.026(4) -0.026(4)
C07S 0.143(6) 0.157(6) 0.143(6) -0.041(5) -0.004(5) -0.028(5)
C08F 0.144(6) 0.162(6) 0.156(6) -0.042(5) -0.012(5) -0.031(5)
C07M 0.147(5) 0.153(6) 0.154(6) -0.042(5) -0.032(5) -0.047(5)
C065 0.115(4) 0.125(4) 0.137(5) -0.035(4) -0.019(4) -0.040(4)
C02U 0.084(3) 0.117(4) 0.077(3) -0.032(3) 0.007(3) -0.053(3)
C97 0.076(3) 0.105(4) 0.085(3) -0.035(3) 0.004(3) -0.035(3)
C02X 0.084(4) 0.114(4) 0.081(4) -0.021(3) 0.005(3) -0.034(3)
C02Y 0.071(3) 0.102(4) 0.074(3) -0.035(3) -0.003(3) -0.028(3)
C02Z 0.095(4) 0.109(4) 0.078(3) -0.036(3) 0.020(3) -0.050(3)
C030 0.069(3) 0.092(3) 0.094(3) -0.031(3) -0.007(3) -0.028(3)
C031 0.084(3) 0.090(3) 0.091(3) -0.031(3) 0.009(3) -0.031(3)
C032 0.094(4) 0.109(4) 0.097(4) -0.022(3) 0.000(3) -0.043(3)
C033 0.078(3) 0.098(4) 0.087(4) -0.028(3) -0.005(3) -0.027(3)
C034 0.096(4) 0.096(3) 0.079(3) -0.016(3) -0.002(3) -0.043(3)
F035 0.142(5) 0.133(4) 0.153(5) -0.022(4) -0.044(4) -0.037(4)
C036 0.082(4) 0.100(4) 0.076(3) -0.014(3) 0.003(3) -0.028(3)
C037 0.086(4) 0.108(4) 0.078(3) -0.026(3) 0.001(3) -0.047(3)
C038 0.109(4) 0.099(4) 0.081(3) -0.025(3) -0.017(3) -0.046(3)
C039 0.095(4) 0.122(4) 0.086(4) -0.039(3) 0.007(3) -0.049(3)
C03A 0.090(3) 0.105(4) 0.077(3) -0.025(3) -0.011(3) -0.051(3)
C03B 0.086(4) 0.106(4) 0.083(4) -0.019(3) -0.012(3) -0.030(3)
C03C 0.088(4) 0.121(4) 0.094(4) -0.017(4) 0.013(3) -0.048(4)
C03D 0.090(4) 0.088(3) 0.085(3) -0.024(3) 0.016(3) -0.031(3)
C03E 0.077(3) 0.095(4) 0.078(3) -0.021(3) -0.003(3) -0.033(3)
C03G 0.089(4) 0.101(4) 0.079(3) -0.025(3) 0.001(3) -0.036(3)
F03H 0.135(5) 0.172(5) 0.156(5) -0.051(4) -0.021(4) -0.068(4)
C03I 0.087(4) 0.113(4) 0.090(4) -0.033(3) 0.003(3) -0.052(3)
C03J 0.078(3) 0.096(3) 0.073(3) -0.026(3) 0.008(3) -0.037(3)
N87 0.100(5) 0.167(6) 0.120(5) -0.041(5) -0.018(4) -0.054(5)
C03L 0.088(3) 0.099(3) 0.076(3) -0.017(3) -0.008(3) -0.048(3)
F03M 0.144(5) 0.160(5) 0.146(5) -0.040(4) 0.021(4) -0.084(4)
C03N 0.088(4) 0.102(4) 0.078(3) -0.018(3) 0.008(3) -0.037(3)
C03O 0.088(4) 0.108(4) 0.072(3) -0.034(3) 0.002(3) -0.044(3)
C03P 0.090(4) 0.129(4) 0.088(4) -0.031(3) -0.005(3) -0.059(3)
C5D 0.088(4) 0.118(4) 0.095(4) -0.028(3) 0.004(3) -0.039(3)
C03S 0.076(3) 0.112(4) 0.078(3) -0.035(3) 0.005(3) -0.043(3)
C03T 0.074(3) 0.104(4) 0.083(4) -0.018(3) -0.010(3) -0.020(3)
O20 0.088(4) 0.173(6) 0.148(5) -0.068(5) -0.007(4) -0.061(4)
C03V 0.067(3) 0.102(4) 0.089(4) -0.027(3) -0.007(3) -0.025(3)
C03W 0.079(3) 0.097(4) 0.084(3) -0.017(3) 0.007(3) -0.030(3)
C03X 0.090(4) 0.099(4) 0.091(4) -0.031(3) -0.012(3) -0.039(3)
C03Y 0.093(4) 0.111(4) 0.095(4) -0.027(3) 0.003(3) -0.047(3)
F38 0.221(7) 0.167(5) 0.147(5) -0.087(4) 0.042(5) -0.092(5)
C040 0.094(4) 0.115(4) 0.079(4) -0.019(3) -0.004(3) -0.038(3)
C041 0.091(4) 0.103(4) 0.078(3) -0.030(3) 0.004(3) -0.042(3)
C042 0.088(4) 0.127(4) 0.092(4) -0.035(3) 0.000(3) -0.057(3)
C043 0.088(3) 0.099(3) 0.085(3) -0.034(3) 0.014(3) -0.047(3)
C044 0.084(4) 0.107(4) 0.091(4) -0.018(3) -0.005(3) -0.022(3)
C045 0.081(4) 0.099(4) 0.087(4) -0.021(3) 0.014(3) -0.031(3)
C046 0.089(4) 0.104(4) 0.079(3) -0.025(3) -0.005(3) -0.048(3)
C047 0.096(4) 0.123(4) 0.090(4) -0.026(3) 0.010(3) -0.045(3)
C048 0.078(3) 0.122(4) 0.081(3) -0.030(3) 0.001(3) -0.051(3)
C049 0.109(4) 0.106(4) 0.086(4) -0.026(3) 0.000(3) -0.047(3)
C5B 0.123(5) 0.140(5) 0.143(5) -0.072(4) -0.009(4) -0.045(4)
C04B 0.086(4) 0.111(4) 0.109(4) -0.037(3) 0.009(3) -0.050(3)
C04C 0.098(4) 0.114(4) 0.094(4) -0.037(3) 0.013(3) -0.052(3)
C04D 0.093(4) 0.121(4) 0.099(4) -0.033(3) 0.009(3) -0.037(3)
C04E 0.084(4) 0.099(4) 0.093(4) -0.031(3) 0.006(3) -0.040(3)
C04F 0.087(3) 0.095(3) 0.071(3) -0.027(3) 0.007(3) -0.031(3)
C04H 0.089(4) 0.093(3) 0.099(4) -0.023(3) 0.012(3) -0.035(3)
C04I 0.097(4) 0.118(4) 0.086(4) -0.015(3) -0.012(3) -0.043(4)
C4D 0.078(3) 0.118(4) 0.089(4) -0.031(3) 0.001(3) -0.039(3)
C04K 0.098(4) 0.119(4) 0.094(4) -0.019(4) 0.006(4) -0.048(4)
C04L 0.085(4) 0.106(4) 0.116(4) -0.046(4) -0.007(3) -0.032(3)
C2A 0.097(4) 0.106(4) 0.096(4) -0.014(3) 0.011(4) -0.035(4)
C04N 0.097(4) 0.120(4) 0.093(4) -0.029(3) 0.001(3) -0.051(3)
C04O 0.099(4) 0.122(4) 0.090(4) -0.031(4) 0.007(3) -0.043(4)
C04P 0.085(3) 0.103(4) 0.098(4) -0.041(3) -0.001(3) -0.037(3)
C04Q 0.106(4) 0.102(4) 0.085(4) -0.025(3) -0.010(3) -0.051(3)
C04R 0.089(4) 0.112(4) 0.077(3) -0.033(3) 0.011(3) -0.052(3)
C04S 0.109(4) 0.128(4) 0.088(4) -0.040(3) 0.012(3) -0.052(4)
C04T 0.092(4) 0.111(4) 0.083(3) -0.038(3) 0.009(3) -0.051(3)
C04U 0.087(4) 0.109(4) 0.093(4) -0.026(3) 0.015(3) -0.047(3)
C1A 0.090(4) 0.097(4) 0.098(4) -0.016(3) 0.015(3) -0.036(3)
C04W 0.087(3) 0.118(4) 0.080(3) -0.020(3) 0.003(3) -0.048(3)
C04X 0.098(4) 0.118(4) 0.095(4) -0.030(4) 0.013(4) -0.038(4)
C4B 0.107(4) 0.130(5) 0.141(5) -0.067(4) -0.012(4) -0.042(4)
F39 0.147(6) 0.147(5) 0.204(7) -0.053(5) -0.001(5) -0.005(4)
C050 0.138(5) 0.100(4) 0.095(4) -0.032(3) -0.021(4) -0.036(4)
C051 0.116(4) 0.114(4) 0.105(4) -0.022(3) -0.030(3) -0.059(3)
C052 0.103(4) 0.106(4) 0.111(4) -0.020(4) -0.011(4) -0.050(4)
C054 0.077(3) 0.109(4) 0.112(4) -0.044(3) -0.006(3) -0.035(3)
C055 0.085(3) 0.112(4) 0.095(4) -0.031(3) 0.019(3) -0.046(3)
C056 0.105(4) 0.127(4) 0.144(5) -0.042(4) 0.015(4) -0.050(4)
C07W 0.137(5) 0.147(5) 0.144(6) -0.045(5) 0.019(5) -0.050(5)
C08N 0.142(6) 0.159(6) 0.160(6) -0.041(5) 0.007(5) -0.038(5)
C07N 0.131(5) 0.156(6) 0.155(6) -0.033(5) -0.006(5) -0.032(5)
C05U 0.104(4) 0.134(5) 0.125(5) -0.048(4) 0.002(4) -0.042(4)
C03F 0.092(4) 0.134(4) 0.118(4) -0.049(4) 0.002(4) -0.035(4)
C057 0.104(4) 0.111(4) 0.081(4) -0.014(3) -0.002(3) -0.042(4)
C058 0.087(4) 0.104(4) 0.089(4) -0.017(3) 0.004(3) -0.026(3)
C059 0.100(4) 0.112(4) 0.085(3) -0.029(3) -0.002(3) -0.060(3)
C05A 0.116(4) 0.122(4) 0.104(4) -0.024(3) -0.029(3) -0.062(3)
C05B 0.093(4) 0.097(4) 0.103(4) -0.030(3) 0.008(3) -0.041(3)
C05C 0.129(5) 0.109(4) 0.098(4) -0.029(4) -0.007(4) -0.051(4)
C05D 0.090(4) 0.116(4) 0.087(4) -0.039(3) 0.006(3) -0.046(3)
C05E 0.097(4) 0.107(4) 0.094(4) -0.020(3) 0.002(3) -0.047(3)
C05F 0.109(4) 0.132(5) 0.096(4) -0.043(4) 0.006(4) -0.058(4)
C05G 0.090(4) 0.117(4) 0.091(4) -0.023(3) 0.000(3) -0.049(3)
C05H 0.109(4) 0.106(4) 0.115(4) -0.021(4) -0.025(4) -0.040(4)
C05I 0.108(4) 0.113(4) 0.102(4) -0.026(4) -0.009(4) -0.051(4)
C05J 0.093(4) 0.123(4) 0.094(4) -0.034(4) 0.001(3) -0.043(4)
C05K 0.102(4) 0.104(4) 0.115(4) -0.036(4) -0.015(4) -0.024(4)
O4B 0.151(5) 0.172(5) 0.160(5) -0.073(5) -0.009(4) -0.039(5)
C05M 0.095(4) 0.096(4) 0.099(4) -0.023(3) 0.003(3) -0.036(3)
C05N 0.096(4) 0.110(4) 0.103(4) -0.019(4) 0.001(4) -0.038(4)
C05O 0.097(4) 0.121(4) 0.119(4) -0.058(3) -0.009(4) -0.033(3)
O3C 0.131(4) 0.157(5) 0.169(5) 0.010(4) 0.006(4) -0.056(4)
C05R 0.080(3) 0.101(4) 0.101(4) -0.041(3) -0.004(3) -0.039(3)
C05T 0.098(4) 0.114(4) 0.113(5) -0.028(4) 0.004(4) -0.038(4)
C05V 0.126(5) 0.115(4) 0.100(4) -0.028(4) -0.016(4) -0.048(4)
C05W 0.104(4) 0.117(4) 0.099(4) -0.035(4) 0.003(4) -0.054(4)
C05Y 0.101(4) 0.114(4) 0.099(4) -0.014(4) 0.002(4) -0.033(4)
C060 0.104(4) 0.128(5) 0.102(4) -0.035(4) 0.001(4) -0.045(4)
C061 0.122(5) 0.127(5) 0.103(4) -0.044(4) 0.011(4) -0.058(4)
C062 0.128(5) 0.103(4) 0.083(4) -0.028(3) -0.008(4) -0.048(4)
C063 0.108(4) 0.116(4) 0.112(5) -0.028(4) 0.005(4) -0.051(4)
C066 0.122(5) 0.111(4) 0.110(4) -0.020(4) 0.015(4) -0.052(4)
C067 0.098(4) 0.122(4) 0.097(4) -0.030(3) 0.013(3) -0.044(3)
C068 0.116(4) 0.125(4) 0.093(4) -0.024(4) 0.008(4) -0.058(4)
C069 0.085(4) 0.101(4) 0.103(4) -0.024(3) 0.000(3) -0.040(3)
C06A 0.131(5) 0.110(4) 0.107(4) -0.029(4) -0.005(4) -0.056(4)
C06B 0.111(4) 0.106(4) 0.101(4) -0.031(3) 0.002(3) -0.050(3)
C06C 0.111(5) 0.125(5) 0.115(5) -0.031(4) 0.000(4) -0.044(4)
C06D 0.149(5) 0.111(4) 0.099(4) -0.023(4) -0.013(4) -0.039(4)
C06E 0.105(4) 0.133(5) 0.118(5) -0.013(4) 0.008(4) -0.049(4)
C06F 0.110(4) 0.117(4) 0.097(4) -0.025(4) -0.001(4) -0.040(4)
C06G 0.123(5) 0.112(4) 0.097(4) -0.027(4) 0.003(4) -0.056(4)
C06H 0.114(4) 0.100(4) 0.098(4) -0.023(3) -0.006(4) -0.035(4)
C4A 0.112(5) 0.125(5) 0.136(5) -0.019(4) -0.006(4) -0.048(4)
C06J 0.110(5) 0.133(5) 0.105(4) -0.046(4) 0.010(4) -0.036(4)
C06K 0.113(4) 0.112(4) 0.099(4) -0.030(3) -0.010(4) -0.041(4)
C06L 0.103(4) 0.119(4) 0.097(4) -0.025(3) 0.000(3) -0.049(3)
C06N 0.157(5) 0.103(4) 0.106(4) -0.028(4) -0.012(4) -0.043(4)
C06O 0.125(5) 0.128(5) 0.126(5) -0.025(4) -0.037(4) -0.063(4)
C06Q 0.095(4) 0.114(4) 0.112(4) -0.051(3) -0.011(3) -0.027(3)
C1B 0.131(5) 0.145(5) 0.145(5) -0.058(5) -0.007(5) -0.041(5)
C06S 0.130(5) 0.137(5) 0.123(5) -0.047(4) -0.004(5) -0.029(4)
C06T 0.114(4) 0.115(4) 0.094(4) -0.028(3) -0.002(4) -0.047(4)
O12 0.186(8) 0.194(8) 0.161(7) -0.057(6) 0.041(6) -0.091(7)
C06V 0.141(5) 0.142(5) 0.138(5) -0.013(5) -0.043(5) -0.062(5)
C06W 0.137(5) 0.131(5) 0.123(5) -0.045(4) 0.012(4) -0.036(4)
C06X 0.108(4) 0.099(4) 0.100(4) -0.021(3) -0.003(3) -0.047(3)
O10 0.217(9) 0.207(8) 0.154(7) -0.068(6) 0.071(7) -0.063(7)
C06Z 0.110(4) 0.096(4) 0.102(4) -0.027(3) -0.007(3) -0.044(3)
C070 0.105(4) 0.113(4) 0.106(4) -0.020(3) 0.002(3) -0.056(3)
C071 0.110(5) 0.115(4) 0.118(5) -0.039(4) 0.010(4) -0.048(4)
C072 0.120(5) 0.125(5) 0.122(5) -0.029(4) 0.013(4) -0.059(4)
C073 0.116(5) 0.118(4) 0.104(4) -0.034(4) -0.001(4) -0.037(4)
C074 0.117(4) 0.116(4) 0.115(5) -0.025(4) 0.003(4) -0.057(4)
C075 0.120(4) 0.133(5) 0.141(5) -0.001(4) 0.002(4) -0.058(4)
O1C 0.142(5) 0.160(5) 0.179(5) 0.011(4) -0.019(4) -0.057(4)
C077 0.138(5) 0.136(5) 0.130(5) -0.014(4) -0.041(4) -0.068(4)
O21 0.173(8) 0.204(8) 0.161(7) -0.072(6) -0.025(6) -0.045(6)
C07A 0.139(5) 0.122(5) 0.133(5) -0.029(4) -0.003(5) -0.044(4)
O22 0.169(8) 0.226(9) 0.184(8) -0.040(7) -0.016(7) -0.076(7)
C07C 0.111(4) 0.129(5) 0.119(5) -0.034(4) -0.006(4) -0.052(4)
C07D 0.117(4) 0.098(4) 0.110(4) -0.034(3) -0.011(4) -0.036(4)
C07E 0.108(4) 0.118(4) 0.116(5) -0.041(4) 0.001(4) -0.047(4)
C07F 0.113(5) 0.117(4) 0.110(4) -0.020(4) 0.021(4) -0.051(4)
C07G 0.119(5) 0.106(4) 0.116(5) -0.023(4) -0.024(4) -0.037(4)
B1 0.108(4) 0.101(4) 0.097(4) -0.027(3) -0.004(3) -0.044(3)
C07I 0.131(5) 0.126(5) 0.137(5) -0.042(4) -0.005(5) -0.043(4)
C07J 0.127(5) 0.141(5) 0.108(5) -0.049(4) 0.004(4) -0.032(4)
C2D 0.145(6) 0.150(5) 0.173(6) -0.024(5) -0.013(5) -0.073(5)
C07O 0.110(5) 0.122(5) 0.123(5) -0.012(4) -0.008(4) -0.054(4)
O4A 0.194(6) 0.187(6) 0.182(6) -0.049(5) -0.017(5) -0.072(5)
N88 0.187(7) 0.179(7) 0.162(7) -0.033(6) 0.049(6) -0.078(6)
C07R 0.128(5) 0.159(6) 0.142(5) -0.031(5) -0.002(5) -0.043(5)
C140 0.136(5) 0.159(6) 0.147(6) -0.035(5) 0.003(5) -0.039(5)
C05Z 0.120(5) 0.148(5) 0.135(5) -0.032(5) 0.016(5) -0.053(4)
C03Q 0.095(4) 0.137(5) 0.127(5) -0.027(4) 0.011(4) -0.051(4)
C91 0.102(4) 0.132(4) 0.120(4) -0.046(4) -0.015(4) -0.045(4)
C05S 0.126(5) 0.132(5) 0.130(5) -0.036(4) -0.012(4) -0.052(4)
C3A 0.136(7) 0.124(7) 0.135(7) -0.014(6) -0.005(6) -0.059(6)
C07U 0.118(4) 0.133(5) 0.148(5) 0.006(4) -0.011(4) -0.060(4)
C6D 0.141(7) 0.147(7) 0.118(6) -0.044(6) 0.018(6) -0.083(6)
C07X 0.150(5) 0.140(5) 0.144(5) -0.015(4) -0.047(5) -0.069(5)
O11 0.211(9) 0.231(9) 0.191(8) -0.049(7) 0.083(7) -0.134(8)
C5A 0.163(6) 0.161(6) 0.163(6) -0.030(5) -0.013(5) -0.056(5)
C1D 0.134(5) 0.148(5) 0.161(6) -0.035(5) -0.021(5) -0.061(5)
C4C 0.137(5) 0.168(6) 0.170(6) -0.012(5) 0.001(5) -0.074(5)
O2B 0.221(7) 0.202(7) 0.223(7) -0.072(6) 0.009(6) -0.052(6)
C6B 0.179(11) 0.194(10) 0.194(11) -0.073(9) -0.008(9) -0.057(9)
C3B 0.255(14) 0.201(11) 0.243(13) -0.119(10) 0.013(11) -0.061(10)
C5C 0.166(6) 0.199(7) 0.184(7) -0.025(6) 0.005(6) -0.073(6)
C3D 0.171(10) 0.205(11) 0.228(12) -0.025(10) 0.000(9) -0.108(9)
C6A 0.199(12) 0.228(12) 0.197(12) -0.056(10) -0.026(10) -0.078(10)
O2D 0.172(6) 0.195(6) 0.219(7) -0.027(6) -0.005(5) -0.070(5)
O2C 0.186(6) 0.185(6) 0.191(6) -0.041(5) -0.003(5) -0.053(5)
C3C 0.208(16) 0.207(15) 0.202(16) -0.049(13) -0.006(14) -0.057(13)
C2B 0.180(6) 0.177(6) 0.181(6) -0.056(5) 0.001(6) -0.047(5)
C1C 0.154(6) 0.163(6) 0.170(6) -0.019(5) -0.010(5) -0.056(5)
C2C 0.178(6) 0.178(6) 0.182(7) -0.032(6) -0.004(6) -0.053(6)
C1AA 0.173(14) 0.197(14) 0.197(14) -0.060(12) -0.007(12) -0.063(12)
O4C 0.196(7) 0.233(7) 0.210(7) -0.017(6) 0.012(6) -0.075(6)
C6C 0.196(12) 0.248(13) 0.233(13) -0.011(11) 0.034(11) -0.074(11)

loop_
_atom_type_symbol
_atom_type_description
_atom_type_scat_dispersion_real
_atom_type_scat_dispersion_imag
_atom_type_scat_source
C C 0.0181 0.0091 'International Tables Vol C Tables 4.2.6.8 and 6.1.1.4'
H H 0.0000 0.0000 'International Tables Vol C Tables 4.2.6.8 and 6.1.1.4'
B B 0.0090 0.0039 'International Tables Vol C Tables 4.2.6.8 and 6.1.1.4'
F F 0.0727 0.0534 'International Tables Vol C Tables 4.2.6.8 and 6.1.1.4'
N N 0.0311 0.0180 'International Tables Vol C Tables 4.2.6.8 and 6.1.1.4'
O O 0.0492 0.0322 'International Tables Vol C Tables 4.2.6.8 and 6.1.1.4'
Pd Pd 0.1215 3.9337 'International Tables Vol C Tables 4.2.6.8 and 6.1.1.4'

loop_
_geom_angle_atom_site_label_1
_geom_angle_atom_site_label_2
_geom_angle_atom_site_label_3
_geom_angle
_geom_angle_site_symmetry_1
_geom_angle_site_symmetry_3
_geom_angle_publ_flag
N95 Pd01 N94 89.1(2) . . ?
N95 Pd01 N93 90.3(3) . . ?
N95 Pd01 N00R 176.9(3) . . ?
N93 Pd01 N94 176.2(2) . . ?
N00R Pd01 N94 91.1(2) . . ?
N00R Pd01 N93 89.2(3) . . ?
N90 Pd02 N92 90.2(2) . . ?
N90 Pd02 N89 89.4(2) . . ?
N90 Pd02 N91 174.8(2) . . ?
N92 Pd02 N89 173.3(2) . . ?
N91 Pd02 N92 90.0(2) . . ?
N91 Pd02 N89 89.7(2) . . ?
C93 O3D C4D 118.6(6) . . ?
C115 N90 Pd02 120.7(5) . . ?
C115 N90 C03I 120.8(7) . . ?
C03I N90 Pd02 117.1(6) . . ?
C03D O1A C1A 117.5(6) . . ?
C119 N92 Pd02 122.4(5) . . ?
C02Y N92 Pd02 117.6(4) . . ?
C02Y N92 C119 119.3(6) . . ?
C130 N95 Pd01 122.2(5) . . ?
C130 N95 C048 116.8(6) . . ?
C048 N95 Pd01 120.8(5) . . ?
C135 N94 Pd01 122.7(5) . . ?
C03G N94 Pd01 116.7(5) . . ?
C03G N94 C135 119.8(6) . . ?
C02J O1D C1D 116.1(7) . . ?
C04H O3A C4A 122.2(7) . . ?
C113 N89 Pd02 119.8(5) . . ?
C04R N89 Pd02 118.7(5) . . ?
C04R N89 C113 121.3(6) . . ?
C116 N91 Pd02 122.4(5) . . ?
C116 N91 C03S 118.6(7) . . ?
C03S N91 Pd02 118.0(5) . . ?
C134 N93 Pd01 121.5(5) . . ?
C040 N93 Pd01 120.2(5) . . ?
C040 N93 C134 117.9(7) . . ?
C02D C130 N95 125.2(7) . . ?
C131 C111 C110 121.4(7) . . ?
C131 C111 C019 121.1(6) . . ?
C110 C111 C019 117.5(6) . . ?
C123 C124 C00O 119.8(7) . . ?
C01I C124 C00O 119.0(7) . . ?
C01I C124 C123 121.2(6) . . ?
C5D O4D C6D 111.7(8) . . ?
C111 C131 C01V 121.2(6) . . ?
C111 C131 C132 118.6(7) . . ?
C132 C131 C01V 120.1(6) . . ?
C00Z C00O C124 121.0(7) . . ?
C00Z C00O C120 122.1(6) . . ?
C120 C00O C124 116.8(6) . . ?
N94 C135 C01B 122.1(7) . . ?
C03E N00R Pd01 121.5(5) . . ?
C03T N00R Pd01 120.0(5) . . ?
C03T N00R C03E 117.4(7) . . ?
C3A O2A C2A 109.7(8) . . ?
C107 C108 C109 121.1(7) . . ?
C109 C110 C111 122.2(7) . . ?
C00O C00Z C02E 120.2(7) . . ?
C00O C00Z C02N 119.1(7) . . ?
C02E C00Z C02N 120.7(7) . . ?
C02N C119 N92 120.8(7) . . ?
C01Z C103 C03A 120.6(7) . . ?
C01Z C103 C051 120.4(6) . . ?
C051 C103 C03A 119.1(7) . . ?
N89 C113 C01X 121.2(7) . . ?
C110 C109 C108 119.9(7) . . ?
C01C C015 C92 123.0(6) . . ?
C01C C015 C038 120.2(7) . . ?
C038 C015 C92 116.5(7) . . ?
C127 C126 C033 120.3(7) . . ?
C99 C017 C96 117.7(7) . . ?
C03J C017 C99 121.3(7) . . ?
C03J C017 C96 120.8(7) . . ?
C122 C123 C124 120.7(7) . . ?
C111 C019 C107 120.1(6) . . ?
C133 C019 C111 118.8(6) . . ?
C133 C019 C107 121.1(7) . . ?
C1B O1B C06Q 121.1(8) . . ?
C135 C01B C133 122.6(6) . . ?
C135 C01B C03N 116.6(7) . . ?
C03N C01B C133 120.8(6) . . ?
C015 C01C C138 121.8(7) . . ?
C015 C01C C137 121.0(7) . . ?
C138 C01C C137 117.2(7) . . ?
C121 C120 C00O 122.3(7) . . ?
C96 C98 C97 119.4(7) . . ?
C05O O3B C4B 117.6(7) . . ?
C037 C100 C02A 122.0(7) . . ?
C124 C01I C125 118.7(6) . . ?
C124 C01I C04P 121.7(7) . . ?
C125 C01I C04P 119.5(7) . . ?
C102 C101 C037 118.4(7) . . ?
C017 C99 C041 118.6(7) . . ?
C02Z C99 C017 119.9(7) . . ?
C02Z C99 C041 121.2(7) . . ?
C126 C127 C026 121.7(7) . . ?
C123 C122 C121 121.4(7) . . ?
C101 C102 C01Z 123.9(7) . . ?
O3D C93 C02J 117.2(6) . . ?
O3D C93 C046 124.6(7) . . ?
C02J C93 C046 118.2(7) . . ?
C104 C01P C106 120.3(8) . . ?
C04U C01P C104 122.7(8) . . ?
C04U C01P C106 116.9(8) . . ?
C02I C134 N93 122.3(7) . . ?
C02N C118 C117 121.2(7) . . ?
C120 C121 C122 118.8(7) . . ?
C01C C138 C139 120.6(7) . . ?
C01C C138 C03L 119.0(7) . . ?
C139 C138 C03L 120.0(7) . . ?
C95 C01V C131 119.3(7) . . ?
C04F C01V C131 121.7(6) . . ?
C04F C01V C95 119.0(7) . . ?
C019 C133 C01B 117.2(6) . . ?
C034 C133 C019 121.7(7) . . ?
C034 C133 C01B 120.8(7) . . ?
C113 C01X C059 124.1(7) . . ?
C112 C01X C113 115.8(6) . . ?
C112 C01X C059 120.0(7) . . ?
C98 C96 C017 121.1(7) . . ?
C103 C01Z C02A 118.9(7) . . ?
C102 C01Z C103 123.3(7) . . ?
C102 C01Z C02A 117.7(7) . . ?
C108 C107 C019 119.1(7) . . ?
C118 C117 C02Y 118.0(7) . . ?
C131 C132 C034 121.0(7) . . ?
C131 C132 C049 122.6(7) . . ?
C034 C132 C049 116.1(7) . . ?
C03O C112 C01X 122.1(7) . . ?
C026 C128 C031 121.0(7) . . ?
C026 C128 C03W 121.1(7) . . ?
C031 C128 C03W 117.6(7) . . ?
C127 C026 C030 117.2(7) . . ?
C128 C026 C127 122.9(7) . . ?
C128 C026 C030 119.8(7) . . ?
C03A C92 C015 125.5(6) . . ?
C03A C92 C03X 117.6(7) . . ?
C03X C92 C015 116.9(7) . . ?
N90 C115 C055 122.0(7) . . ?
C03B C139 C138 119.7(8) . . ?
C100 C02A C01Z 117.3(7) . . ?
C059 C02A C100 123.5(6) . . ?
C059 C02A C01Z 119.2(7) . . ?
C129 C02C C069 119.3(7) . . ?
C031 C02C C129 120.0(7) . . ?
C031 C02C C069 120.6(8) . . ?
C130 C02D C03L 123.1(7) . . ?
C130 C02D C03P 116.8(7) . . ?
C03L C02D C03P 119.9(7) . . ?
C00Z C02E C125 119.8(7) . . ?
C00Z C02E C04E 121.6(7) . . ?
C125 C02E C04E 118.2(7) . . ?
C03L C136 C038 121.0(7) . . ?
C03L C136 C062 120.9(8) . . ?
C062 C136 C038 118.0(8) . . ?
C036 C137 C01C 120.2(7) . . ?
C134 C02I C04W 122.2(7) . . ?
C134 C02I C057 118.1(8) . . ?
C057 C02I C04W 119.6(7) . . ?
C93 C02J O1D 118.2(7) . . ?
C03X C02J O1D 120.9(7) . . ?
C03X C02J C93 120.8(7) . . ?
C04B C114 C03I 116.9(8) . . ?
C02C C129 C05R 119.9(7) . . ?
C030 C129 C02C 121.5(7) . . ?
C030 C129 C05R 118.5(7) . . ?
C02U C116 N91 123.2(7) . . ?
C119 C02N C00Z 122.7(7) . . ?
C119 C02N C118 118.4(7) . . ?
C118 C02N C00Z 118.9(6) . . ?
C03D C95 C01V 121.0(7) . . ?
C105 C104 C01P 120.1(8) . . ?
C104 C105 C03C 121.5(9) . . ?
C02E C125 C01I 120.5(7) . . ?
C02E C125 C05B 119.3(7) . . ?
C05B C125 C01I 120.0(7) . . ?
C032 C106 C01P 118.8(8) . . ?
C032 C106 C04K 126.8(9) . . ?
C04K C106 C01P 114.4(8) . . ?
C053 C90 C065 120.0 . . ?
C053 C90 C03F 120.0(6) . . ?
C065 C90 C03F 118.4(6) . . ?
C90 C053 C07S 120.0 . . ?
C08F C07S C053 120.0 . . ?
C07S C08F C07M 120.0 . . ?
C065 C07M C08F 120.0 . . ?
C90 C065 C91 120.6(6) . . ?
C07M C065 C90 120.0 . . ?
C07M C065 C91 119.4(6) . . ?
C116 C02U C02Z 122.8(7) . . ?
C116 C02U C039 118.9(7) . . ?
C039 C02U C02Z 118.2(8) . . ?
C041 C97 C98 121.5(7) . . ?
C03N C02X C03G 118.1(8) . . ?
N92 C02Y C117 122.2(7) . . ?
C99 C02Z C02U 122.7(7) . . ?
C99 C02Z C04T 121.0(7) . . ?
C04T C02Z C02U 116.4(6) . . ?
C129 C030 C026 117.8(7) . . ?
C129 C030 C03V 123.6(7) . . ?
C03V C030 C026 118.4(7) . . ?
C02C C031 C128 119.5(7) . . ?
C02C C031 C05M 117.8(7) . . ?
C05M C031 C128 122.7(8) . . ?
C106 C032 C04D 124.4(9) . . ?
C106 C032 C06L 117.1(8) . . ?
C04D C032 C06L 118.3(9) . . ?
C03V C033 C126 120.7(8) . . ?
C133 C034 C132 118.6(7) . . ?
C133 C034 C04Q 123.9(8) . . ?
C04Q C034 C132 117.3(7) . . ?
C137 C036 C03B 123.0(7) . . ?
C100 C037 C101 120.5(7) . . ?
C015 C038 C136 118.5(7) . . ?
C015 C038 C050 123.8(8) . . ?
C050 C038 C136 117.6(8) . . ?
C02U C039 C05D 119.3(9) . . ?
C92 C03A C103 121.9(7) . . ?
C92 C03A C046 120.5(6) . . ?
C046 C03A C103 117.5(7) . . ?
C036 C03B C139 119.0(8) . . ?
C04K C03C C105 118.9(9) . . ?
O1A C03D C95 124.9(7) . . ?
O1A C03D C04H 115.7(7) . . ?
C04H C03D C95 119.4(7) . . ?
C03W C03E N00R 122.7(7) . . ?
N94 C03G C02X 122.9(8) . . ?
N90 C03I C114 123.0(9) . . ?
C017 C03J C043 118.9(6) . . ?
C017 C03J C04F 122.9(6) . . ?
C043 C03J C04F 117.8(6) . . ?
O20 N87 O21 120.9(11) . . ?
O20 N87 O22 127.0(11) . . ?
O22 N87 O21 111.4(13) . . ?
C138 C03L C02D 120.3(7) . . ?
C136 C03L C138 119.3(7) . . ?
C136 C03L C02D 120.4(7) . . ?
C02X C03N C01B 120.4(7) . . ?
C112 C03O C04R 119.1(7) . . ?
C042 C03P C02D 120.3(7) . . ?
O4D C5D C4D 110.4(8) . . ?
C05D C03S N91 120.8(7) . . ?
N00R C03T C044 122.2(7) . . ?
C033 C03V C030 121.7(7) . . ?
C03E C03W C128 122.0(7) . . ?
C03E C03W C058 116.5(8) . . ?
C058 C03W C128 121.5(8) . . ?
C02J C03X C92 122.0(8) . . ?
C04N C03Y C05E 120.2(8) . . ?
C04N C03Y C063 116.2(8) . . ?
C05E C03Y C063 123.5(8) . . ?
C04I C040 N93 121.3(8) . . ?
C97 C041 C99 121.4(7) . . ?
C03P C042 C048 118.7(7) . . ?
C03J C043 C04C 121.6(7) . . ?
C03J C043 C04T 120.4(6) . . ?
C04C C043 C04T 117.9(7) . . ?
C058 C044 C03T 117.8(8) . . ?
C04F C045 C04H 120.6(8) . . ?
C03A C046 C93 120.7(7) . . ?
C04X C047 C05G 115.9(8) . . ?
C05E C047 C04X 123.9(8) . . ?
C05E C047 C05G 120.0(8) . . ?
N95 C048 C042 122.0(8) . . ?
C05C C049 C132 121.5(9) . . ?
O4B C5B C4B 109.1(12) . . ?
C114 C04B C055 122.0(8) . . ?
C061 C04C C043 122.1(8) . . ?
C032 C04D C067 116.9(9) . . ?
C032 C04D C06C 124.3(10) . . ?
C067 C04D C06C 118.8(9) . . ?
C05N C04E C02E 121.1(8) . . ?
C01V C04F C03J 122.9(7) . . ?
C045 C04F C01V 119.7(7) . . ?
C045 C04F C03J 117.2(7) . . ?
O3A C04H C045 124.0(8) . . ?
C03D C04H O3A 115.7(7) . . ?
C03D C04H C045 120.3(8) . . ?
C040 C04I C057 120.1(9) . . ?
O3D C4D C5D 107.6(6) . . ?
C03C C04K C106 124.6(9) . . ?
C04P C04L C05O 121.8(8) . . ?
O2A C2A C1A 108.2(7) . . ?
C03Y C04N C04W 117.2(8) . . ?
C05W C04N C03Y 120.1(8) . . ?
C05W C04N C04W 122.7(8) . . ?
C04X C04O C060 121.3(9) . . ?
C04L C04P C01I 119.8(8) . . ?
C04L C04P C05R 119.8(8) . . ?
C05R C04P C01I 120.3(7) . . ?
C05V C04Q C034 122.3(9) . . ?
N89 C04R C03O 120.4(7) . . ?
C05F C04S C04T 121.7(8) . . ?
C02Z C04T C043 118.2(7) . . ?
C04S C04T C02Z 124.1(7) . . ?
C04S C04T C043 117.5(7) . . ?
C01P C04U C055 119.2(8) . . ?
C01P C04U C067 121.4(9) . . ?
C067 C04U C055 119.3(8) . . ?
O1A C1A C2A 106.8(7) . . ?
C04N C04W C02I 117.8(7) . . ?
C05G C04W C02I 120.0(8) . . ?
C05G C04W C04N 122.0(7) . . ?
C04O C04X C047 121.6(9) . . ?
O3B C4B C5B 108.4(9) . . ?
C06N C050 C038 122.3(9) . . ?
C103 C051 C05A 118.9(8) . . ?
C077 C051 C103 121.1(8) . . ?
C077 C051 C05A 119.8(9) . . ?
C069 C052 C05Y 123.9(9) . . ?
C05R C054 C06Q 119.2(8) . . ?
C115 C055 C04B 115.4(8) . . ?
C115 C055 C04U 121.9(8) . . ?
C04B C055 C04U 122.7(8) . . ?
C07W C056 C03F 120.0 . . ?
C07W C056 C03Q 121.1(6) . . ?
C03F C056 C03Q 118.8(6) . . ?
C08N C07W C056 120.0 . . ?
C07W C08N C07N 120.0 . . ?
C08N C07N C05U 120.0 . . ?
C03F C05U C07N 120.0 . . ?
C056 C03F C90 120.4(5) . . ?
C05U C03F C90 117.6(6) . . ?
C05U C03F C056 120.0 . . ?
C02I C057 C04I 119.9(8) . . ?
C044 C058 C03W 123.0(9) . . ?
C02A C059 C01X 118.4(7) . . ?
C02A C059 C05A 123.1(7) . . ?
C05A C059 C01X 118.4(8) . . ?
C059 C05A C051 119.2(8) . . ?
C059 C05A C06O 125.6(8) . . ?
C06O C05A C051 115.3(8) . . ?
C05T C05B C125 119.7(8) . . ?
C049 C05C C05V 123.3(9) . . ?
C03S C05D C039 119.1(8) . . ?
C03Y C05E C070 117.5(8) . . ?
C047 C05E C03Y 121.9(8) . . ?
C047 C05E C070 120.0(8) . . ?
C04S C05F C061 120.3(9) . . ?
C04W C05G C047 118.3(8) . . ?
C04W C05G C05J 121.5(8) . . ?
C05J C05G C047 120.2(8) . . ?
C05K C05H F035 119.6(9) . . ?
C07G C05H F035 118.8(9) . . ?
C07G C05H C05K 121.4(9) . . ?
F00B C05I C06X 117.4(8) . . ?
C066 C05I F00B 117.5(9) . . ?
C066 C05I C06X 125.1(9) . . ?
C060 C05J C05G 120.2(9) . . ?
C05H C05K F012 119.7(9) . . ?
C06H C05K F012 120.8(9) . . ?
C06H C05K C05H 118.6(9) . . ?
C5B O4B C6B 110.7(12) . . ?
C05Y C05M C031 120.9(9) . . ?
C04E C05N C05T 121.5(9) . . ?
O3B C05O C04L 126.5(8) . . ?
C06Q C05O O3B 113.6(8) . . ?
C06Q C05O C04L 119.4(8) . . ?
C075 O3C C4C 112.4(11) . . ?
C04P C05R C129 125.0(7) . . ?
C04P C05R C054 119.6(7) . . ?
C054 C05R C129 114.7(7) . . ?
C05B C05T C05N 120.1(9) . . ?
C05C C05V C04Q 119.1(9) . . ?
C07E C05W C04N 121.1(9) . . ?
C05M C05Y C052 119.9(9) . . ?
C05J C060 C04O 120.6(9) . . ?
C04C C061 C05F 119.1(9) . . ?
C06D C062 C136 122.6(9) . . ?
C071 C063 C03Y 122.4(9) . . ?
F00P C066 C068 117.8(9) . . ?
C05I C066 F00P 122.1(10) . . ?
C05I C066 C068 119.5(10) . . ?
C04D C067 C04U 121.3(9) . . ?
C04D C067 C06J 118.4(9) . . ?
C04U C067 C06J 120.2(9) . . ?
F01Q C068 C066 122.2(9) . . ?
F01Q C068 C06G 118.0(9) . . ?
C066 C068 C06G 119.5(9) . . ?
C052 C069 C02C 116.7(8) . . ?
F37 C06A C07A 112.8(10) . . ?
C06K C06A F37 128.9(10) . . ?
C06K C06A C07A 117.0(11) . . ?
C06F C06B C074 112.2(9) . . ?
C06F C06B B1 127.7(9) . . ?
C074 C06B B1 119.9(8) . . ?
C06S C06C C04D 123.0(11) . . ?
C062 C06D C06N 119.1(9) . . ?
C075 C06E C06L 124.8(11) . . ?
C06B C06F F00M 118.4(9) . . ?
C06B C06F C07F 126.5(10) . . ?
C07F C06F F00M 115.1(9) . . ?
F00I C06G C068 119.8(9) . . ?
F00I C06G C06T 123.9(9) . . ?
C06T C06G C068 116.2(9) . . ?
F008 C06H C06Z 116.6(8) . . ?
C05K C06H F008 117.0(8) . . ?
C05K C06H C06Z 126.4(9) . . ?
O3A C4A C5A 108.4(11) . . ?
C07J C06J C067 118.6(11) . . ?
C06A C06K C073 118.8(10) . . ?
C06A C06K B1 123.1(9) . . ?
C073 C06K B1 118.0(9) . . ?
C06E C06L C032 119.5(9) . . ?
C070 C06L C032 122.0(8) . . ?
C070 C06L C06E 118.1(9) . . ?
C050 C06N C06D 120.0(10) . . ?
C06V C06O C05A 126.5(9) . . ?
O1B C06Q C054 122.5(8) . . ?
C05O C06Q O1B 117.5(8) . . ?
C05O C06Q C054 119.9(8) . . ?
O1B C1B C2B 110.0(13) . . ?
C06C C06S C07J 120.0(11) . . ?
C06G C06T F00D 111.5(8) . . ?
C06X C06T F00D 121.7(8) . . ?
C06X C06T C06G 126.8(9) . . ?
C06O C06V C07X 117.5(11) . . ?
C073 C06W F38 112.5(11) . . ?
C073 C06W C07I 119.4(12) . . ?
C07I C06W F38 127.7(11) . . ?
C05I C06X B1 118.7(8) . . ?
C06T C06X C05I 112.5(9) . . ?
C06T C06X B1 128.3(8) . . ?
C06H C06Z B1 119.5(8) . . ?
C07D C06Z C06H 112.0(9) . . ?
C07D C06Z B1 128.3(8) . . ?
C06L C070 C05E 124.3(9) . . ?
C06L C070 C07O 117.9(8) . . ?
C07O C070 C05E 117.7(9) . . ?
C063 C071 C07E 120.4(9) . . ?
F03M C072 C07C 121.1(11) . . ?
C07F C072 F03M 118.8(10) . . ?
C07F C072 C07C 120.1(10) . . ?
C06K C073 F36 119.1(9) . . ?
C06W C073 F36 116.7(10) . . ?
C06W C073 C06K 124.1(11) . . ?
F00V C074 C06B 118.4(9) . . ?
F00V C074 C07C 115.2(10) . . ?
C07C C074 C06B 126.4(10) . . ?
O3C C075 C07U 107.8(10) . . ?
C06E C075 O3C 132.0(12) . . ?
C06E C075 C07U 119.8(11) . . ?
C07U O1C C1C 120.4(12) . . ?
C07X C077 C051 120.0(10) . . ?
F40 C07A C06A 115.2(11) . . ?
C07I C07A F40 123.8(12) . . ?
C07I C07A C06A 120.2(12) . . ?
F03H C07C C072 120.4(10) . . ?
F03H C07C C074 123.3(10) . . ?
C074 C07C C072 116.3(10) . . ?
F00S C07D C07G 112.3(8) . . ?
C06Z C07D F00S 123.2(9) . . ?
C06Z C07D C07G 124.3(9) . . ?
C05W C07E C071 119.8(10) . . ?
F024 C07F C06F 121.2(11) . . ?
C072 C07F F024 120.3(10) . . ?
C072 C07F C06F 118.5(10) . . ?
F01E C07G C07D 121.8(9) . . ?
C05H C07G F01E 121.0(9) . . ?
C05H C07G C07D 117.0(9) . . ?
C06B B1 C06K 100.5(8) . . ?
C06B B1 C06X 112.8(7) . . ?
C06X B1 C06K 111.5(8) . . ?
C06Z B1 C06B 115.6(8) . . ?
C06Z B1 C06K 114.5(7) . . ?
C06Z B1 C06X 102.3(8) . . ?
C06W C07I F39 120.7(12) . . ?
C07A C07I F39 119.8(13) . . ?
C07A C07I C06W 119.3(12) . . ?
C06J C07J C06S 120.9(10) . . ?
O2D C2D C1D 152.8(14) . . ?
C07U C07O C070 122.7(10) . . ?
C5A O4A C6A 113.9(15) . . ?
O12 N88 O10 120.1(13) . . ?
O11 N88 O12 123.2(15) . . ?
O11 N88 O10 114.7(17) . . ?
C140 C07R C05S 120.0 . . ?
C05Z C140 C07R 120.0 . . ?
C140 C05Z C03Q 120.0 . . ?
C05Z C03Q C056 119.7(5) . . ?
C91 C03Q C056 120.1(5) . . ?
C91 C03Q C05Z 120.0 . . ?
C03Q C91 C065 118.9(5) . . ?
C03Q C91 C05S 120.0 . . ?
C05S C91 C065 121.1(5) . . ?
C91 C05S C07R 120.0 . . ?
O1C C07U C075 118.6(10) . . ?
O1C C07U C07O 124.6(11) . . ?
C07O C07U C075 116.6(11) . . ?
C077 C07X C06V 120.1(11) . . ?
O4A C5A C4A 105.2(13) . . ?
C2D C1D O1D 109.0(11) . . ?
O3C C4C C5C 109.1(13) . . ?
C3B O2B C2B 104.7(17) . . ?
O4C C5C C4C 98.8(16) . . ?
C2D O2D C3D 105.4(13) . . ?
C2C O2C C3C 103.0(18) . . ?
C2C O2C C1AA 109.5(17) . . ?
C1B C2B O2B 113.8(16) . . ?
C2C C1C O1C 106.1(14) . . ?
O2C C2C C1C 118.0(15) . . ?
C5C O4C C6C 111.4(18) . . ?

loop_
_geom_bond_atom_site_label_1
_geom_bond_atom_site_label_2
_geom_bond_distance
_geom_bond_site_symmetry_2
_geom_bond_publ_flag
Pd01 N95 1.989(6) . ?
Pd01 N94 2.043(6) . ?
Pd01 N93 2.025(6) . ?
Pd01 N00R 2.017(6) . ?
Pd02 N90 2.044(6) . ?
Pd02 N92 2.050(5) . ?
Pd02 N89 2.066(6) . ?
Pd02 N91 2.049(6) . ?
O3D C93 1.341(9) . ?
O3D C4D 1.465(10) . ?
N90 C115 1.311(11) . ?
N90 C03I 1.323(10) . ?
O1A C03D 1.346(9) . ?
O1A C1A 1.446(10) . ?
N92 C119 1.380(9) . ?
N92 C02Y 1.338(10) . ?
N95 C130 1.371(10) . ?
N95 C048 1.372(9) . ?
F008 C06H 1.391(11) . ?
N94 C135 1.339(10) . ?
N94 C03G 1.314(10) . ?
O1D C02J 1.391(8) . ?
O1D C1D 1.558(16) . ?
F00B C05I 1.369(10) . ?
O3A C04H 1.393(11) . ?
O3A C4A 1.425(13) . ?
F00D C06T 1.369(11) . ?
N89 C113 1.341(9) . ?
N89 C04R 1.321(9) . ?
N91 C116 1.335(9) . ?
N91 C03S 1.359(10) . ?
N93 C134 1.372(9) . ?
N93 C040 1.363(11) . ?
C130 C02D 1.324(11) . ?
F00I C06G 1.305(11) . ?
C111 C131 1.413(10) . ?
C111 C110 1.420(10) . ?
C111 C019 1.425(10) . ?
C124 C00O 1.461(10) . ?
C124 C123 1.415(10) . ?
C124 C01I 1.379(11) . ?
O4D C5D 1.385(11) . ?
O4D C6D 1.406(12) . ?
F00M C06F 1.392(12) . ?
C131 C01V 1.522(11) . ?
C131 C132 1.410(11) . ?
C00O C00Z 1.370(10) . ?
C00O C120 1.432(11) . ?
F00P C066 1.351(11) . ?
C135 C01B 1.399(10) . ?
N00R C03E 1.382(10) . ?
N00R C03T 1.348(10) . ?
F00S C07D 1.346(11) . ?
O2A C2A 1.462(12) . ?
O2A C3A 1.356(13) . ?
C108 C109 1.427(11) . ?
C108 C107 1.364(10) . ?
F00V C074 1.333(12) . ?
F36 C073 1.465(13) . ?
C110 C109 1.347(11) . ?
F37 C06A 1.348(12) . ?
C00Z C02E 1.392(11) . ?
C00Z C02N 1.513(10) . ?
C119 C02N 1.370(10) . ?
C103 C01Z 1.419(11) . ?
C103 C03A 1.501(9) . ?
C103 C051 1.424(12) . ?
F012 C05K 1.396(12) . ?
C113 C01X 1.395(10) . ?
C015 C01C 1.396(11) . ?
C015 C92 1.506(11) . ?
C015 C038 1.418(11) . ?
C126 C127 1.363(11) . ?
C126 C033 1.422(11) . ?
C017 C99 1.422(11) . ?
C017 C96 1.466(10) . ?
C017 C03J 1.407(11) . ?
C123 C122 1.370(11) . ?
C019 C133 1.411(10) . ?
C019 C107 1.438(10) . ?
O1B C06Q 1.387(11) . ?
O1B C1B 1.372(15) . ?
C01B C133 1.493(11) . ?
C01B C03N 1.400(11) . ?
C01C C138 1.412(11) . ?
C01C C137 1.437(11) . ?
C120 C121 1.388(10) . ?
F01E C07G 1.346(11) . ?
C98 C96 1.361(11) . ?
C98 C97 1.421(11) . ?
O3B C4B 1.393(13) . ?
O3B C05O 1.377(10) . ?
C100 C02A 1.436(11) . ?
C100 C037 1.356(11) . ?
C01I C125 1.445(11) . ?
C01I C04P 1.510(11) . ?
C101 C102 1.354(12) . ?
C101 C037 1.436(11) . ?
C99 C02Z 1.393(10) . ?
C99 C041 1.437(11) . ?
C127 C026 1.435(11) . ?
C122 C121 1.428(11) . ?
C102 C01Z 1.408(11) . ?
C93 C02J 1.376(11) . ?
C93 C046 1.402(10) . ?
C01P C104 1.429(13) . ?
C01P C106 1.482(13) . ?
C01P C04U 1.415(12) . ?
F01Q C068 1.365(11) . ?
C134 C02I 1.356(11) . ?
C118 C117 1.373(11) . ?
C118 C02N 1.384(11) . ?
C138 C139 1.434(12) . ?
C138 C03L 1.452(11) . ?
C01V C95 1.402(10) . ?
C01V C04F 1.388(11) . ?
C133 C034 1.393(11) . ?
C01X C112 1.393(11) . ?
C01X C059 1.499(10) . ?
C01Z C02A 1.454(10) . ?
C117 C02Y 1.377(10) . ?
C132 C034 1.441(12) . ?
C132 C049 1.451(12) . ?
C112 C03O 1.340(10) . ?
F024 C07F 1.356(12) . ?
C128 C026 1.386(11) . ?
C128 C031 1.419(11) . ?
C128 C03W 1.471(12) . ?
C026 C030 1.468(11) . ?
C92 C03A 1.390(12) . ?
C92 C03X 1.393(10) . ?
C115 C055 1.404(11) . ?
C139 C03B 1.392(11) . ?
C02A C059 1.382(12) . ?
F40 C07A 1.391(15) . ?
C02C C129 1.402(12) . ?
C02C C031 1.412(11) . ?
C02C C069 1.447(11) . ?
C02D C03L 1.464(12) . ?
C02D C03P 1.465(11) . ?
C02E C125 1.408(11) . ?
C02E C04E 1.453(11) . ?
C136 C038 1.460(12) . ?
C136 C03L 1.390(12) . ?
C136 C062 1.411(12) . ?
C137 C036 1.369(12) . ?
C02I C04W 1.536(11) . ?
C02I C057 1.369(13) . ?
C02J C03X 1.369(11) . ?
C114 C03I 1.376(12) . ?
C114 C04B 1.357(13) . ?
C129 C030 1.412(11) . ?
C129 C05R 1.523(11) . ?
C116 C02U 1.325(11) . ?
C95 C03D 1.391(12) . ?
C104 C105 1.365(12) . ?
C105 C03C 1.407(13) . ?
C125 C05B 1.438(12) . ?
C106 C032 1.387(13) . ?
C106 C04K 1.411(13) . ?
C90 C053 1.3900 . ?
C90 C065 1.3900 . ?
C90 C03F 1.468(9) . ?
C053 C07S 1.3900 . ?
C07S C08F 1.3900 . ?
C08F C07M 1.3900 . ?
C07M C065 1.3900 . ?
C065 C91 1.494(9) . ?
C02U C02Z 1.517(10) . ?
C02U C039 1.346(12) . ?
C97 C041 1.343(10) . ?
C02X C03G 1.374(11) . ?
C02X C03N 1.376(12) . ?
C02Z C04T 1.421(11) . ?
C030 C03V 1.423(12) . ?
C031 C05M 1.413(12) . ?
C032 C04D 1.395(13) . ?
C032 C06L 1.532(14) . ?
C033 C03V 1.352(11) . ?
C034 C04Q 1.411(12) . ?
F035 C05H 1.408(12) . ?
C036 C03B 1.376(12) . ?
C038 C050 1.423(13) . ?
C039 C05D 1.408(12) . ?
C03A C046 1.392(11) . ?
C03C C04K 1.380(14) . ?
C03D C04H 1.365(12) . ?
C03E C03W 1.383(11) . ?
F03H C07C 1.335(13) . ?
C03J C043 1.412(10) . ?
C03J C04F 1.499(10) . ?
N87 O20 1.140(12) . ?
N87 O21 1.295(14) . ?
N87 O22 1.290(16) . ?
F03M C072 1.344(12) . ?
C03O C04R 1.376(10) . ?
C03P C042 1.340(12) . ?
C5D C4D 1.521(12) . ?
C03S C05D 1.328(12) . ?
C03T C044 1.410(13) . ?
C03W C058 1.392(12) . ?
C03Y C04N 1.409(12) . ?
C03Y C05E 1.424(13) . ?
C03Y C063 1.433(13) . ?
F38 C06W 1.428(14) . ?
C040 C04I 1.331(12) . ?
C042 C048 1.409(12) . ?
C043 C04C 1.425(11) . ?
C043 C04T 1.461(11) . ?
C044 C058 1.325(13) . ?
C045 C04F 1.381(12) . ?
C045 C04H 1.400(11) . ?
C047 C04X 1.446(13) . ?
C047 C05E 1.337(13) . ?
C047 C05G 1.455(12) . ?
C049 C05C 1.324(13) . ?
C5B C4B 1.501(13) . ?
C5B O4B 1.280(16) . ?
C04B C055 1.422(12) . ?
C04C C061 1.333(12) . ?
C04D C067 1.419(14) . ?
C04D C06C 1.435(15) . ?
C04E C05N 1.340(12) . ?
C04I C057 1.386(13) . ?
C04L C04P 1.366(11) . ?
C04L C05O 1.411(13) . ?
C2A C1A 1.508(12) . ?
C04N C04W 1.443(13) . ?
C04N C05W 1.383(13) . ?
C04O C04X 1.338(13) . ?
C04O C060 1.422(14) . ?
C04P C05R 1.366(12) . ?
C04Q C05V 1.383(12) . ?
C04S C04T 1.410(11) . ?
C04S C05F 1.347(13) . ?
C04U C055 1.484(13) . ?
C04U C067 1.418(13) . ?
C04W C05G 1.385(12) . ?
F39 C07I 1.376(15) . ?
C050 C06N 1.352(14) . ?
C051 C05A 1.459(11) . ?
C051 C077 1.414(15) . ?
C052 C05Y 1.396(14) . ?
C052 C069 1.332(13) . ?
C054 C05R 1.417(12) . ?
C054 C06Q 1.430(12) . ?
C056 C07W 1.3900 . ?
C056 C03F 1.3900 . ?
C056 C03Q 1.499(8) . ?
C07W C08N 1.3900 . ?
C08N C07N 1.3900 . ?
C07N C05U 1.3900 . ?
C05U C03F 1.3900 . ?
C059 C05A 1.374(13) . ?
C05A C06O 1.397(14) . ?
C05B C05T 1.398(13) . ?
C05C C05V 1.329(14) . ?
C05E C070 1.517(12) . ?
C05F C061 1.437(14) . ?
C05G C05J 1.422(13) . ?
C05H C05K 1.359(13) . ?
C05H C07G 1.354(14) . ?
C05I C066 1.318(14) . ?
C05I C06X 1.435(13) . ?
C05J C060 1.349(13) . ?
C05K C06H 1.305(14) . ?
O4B C6B 1.47(2) . ?
C05M C05Y 1.345(13) . ?
C05N C05T 1.398(14) . ?
C05O C06Q 1.340(14) . ?
O3C C075 1.362(14) . ?
O3C C4C 1.398(13) . ?
C05W C07E 1.378(13) . ?
C062 C06D 1.366(14) . ?
C063 C071 1.337(14) . ?
C066 C068 1.375(15) . ?
C067 C06J 1.483(14) . ?
C068 C06G 1.418(13) . ?
C06A C06K 1.289(14) . ?
C06A C07A 1.527(18) . ?
C06B C06F 1.358(14) . ?
C06B C074 1.379(15) . ?
C06B B1 1.676(14) . ?
C06C C06S 1.303(15) . ?
C06D C06N 1.445(16) . ?
C06E C06L 1.429(14) . ?
C06E C075 1.279(16) . ?
C06F C07F 1.369(15) . ?
C06G C06T 1.386(14) . ?
C06H C06Z 1.431(14) . ?
C4A C5A 1.56(2) . ?
C06J C07J 1.373(16) . ?
C06K C073 1.352(14) . ?
C06K B1 1.731(16) . ?
C06L C070 1.427(14) . ?
C06O C06V 1.325(16) . ?
C1B C2B 1.40(2) . ?
C06S C07J 1.457(17) . ?
C06T C06X 1.338(13) . ?
O12 N88 1.320(18) . ?
C06V C07X 1.461(16) . ?
C06W C073 1.338(16) . ?
C06W C07I 1.363(18) . ?
C06X B1 1.692(15) . ?
O10 N88 1.316(17) . ?
C06Z C07D 1.343(12) . ?
C06Z B1 1.648(15) . ?
C070 C07O 1.428(15) . ?
C071 C07E 1.376(14) . ?
C072 C07C 1.420(16) . ?
C072 C07F 1.342(16) . ?
C074 C07C 1.365(14) . ?
C075 C07U 1.509(18) . ?
O1C C07U 1.321(15) . ?
O1C C1C 1.462(14) . ?
C077 C07X 1.376(16) . ?
C07A C07I 1.277(17) . ?
C07D C07G 1.431(15) . ?
C2D C1D 1.526(14) . ?
C2D O2D 1.397(13) . ?
C07O C07U 1.385(15) . ?
O4A C5A 1.360(19) . ?
O4A C6A 1.40(2) . ?
N88 O11 1.151(16) . ?
C07R C140 1.3900 . ?
C07R C05S 1.3900 . ?
C140 C05Z 1.3900 . ?
C05Z C03Q 1.3900 . ?
C03Q C91 1.3900 . ?
C91 C05S 1.3900 . ?
C4C C5C 1.57(2) . ?
O2B C3B 1.42(2) . ?
O2B C2B 1.50(2) . ?
C5C O4C 1.36(2) . ?
C3D O2D 1.436(15) . ?
O2C C3C 1.475(13) . ?
O2C C2C 1.422(14) . ?
O2C C1AA 1.465(18) . ?
C1C C2C 1.43(2) . ?
O4C C6C 1.53(3) . ?

loop_
_smtbx_masks_void_nr
_smtbx_masks_void_average_x
_smtbx_masks_void_average_y
_smtbx_masks_void_average_z
_smtbx_masks_void_volume
_smtbx_masks_void_count_electrons
_smtbx_masks_void_content
1 0.000 -0.138 1.000 2554.0 679.7 ?
2 -0.188 0.525 0.600 125.6 34.8 ?
3 0.188 0.475 0.400 125.6 34.1 ?
4 0.207 0.587 0.925 8.8 0.0 ?
5 0.238 0.794 0.685 11.4 0.0 ?
6 0.299 0.354 0.707 12.3 0.0 ?
7 0.701 0.646 0.293 12.3 0.0 ?
8 0.762 0.206 0.315 11.4 0.0 ?
9 0.793 0.413 0.075 8.8 0.0 ?
